data_4128332
loop_
_publ_author_name
'Takano, Shinjiro'
'Ito, Shun'
'Tsukuda, Tatsuya'

_publ_section_title
;
 Efficient and Selective Conversion of Phosphine-Protected
 (MAu<sub>8</sub>)<sup>2+</sup> (M = Pd, Pt) Superatoms to
 Thiolate-Protected (MAu<sub>12</sub>)<sup>6+</sup> or Alkynyl-Protected
 (MAu<sub>12</sub>)<sup>4+</sup> Superatoms via Hydride Doping.
;
_journal_issue 40
_journal_name_full 'Journal of the American Chemical Society'
_journal_page_first 15994
_journal_page_last 16002
_journal_paper_doi 10.1021/jacs.9b08055
_journal_volume 141
_journal_year 2019
_chemical_formula_sum 'C229 H96 Au24 Cl2 F108 P2 Pd'
_chemical_formula_weight 9865.49
_space_group_crystal_system monoclinic
_space_group_IT_number 13
_space_group_name_Hall '-P 2yac'
_space_group_name_H-M_alt 'P 1 2/n 1'
_symmetry_space_group_name_Hall '-P 2yac'
_symmetry_space_group_name_H-M 'P 1 2/n 1'
_atom_sites_solution_hydrogens geom
_audit_creation_method SHELXL-2018/3
_cell_angle_alpha 90
_cell_angle_beta 95.792(3)
_cell_angle_gamma 90
_cell_formula_units_Z 2
_cell_length_a 17.477(4)
_cell_length_b 20.733(4)
_cell_length_c 35.724(7)
_cell_measurement_reflns_used 28163
_cell_measurement_temperature 93(2)
_cell_measurement_theta_max 25.3
_cell_measurement_theta_min 1.7
_cell_volume 12879(5)
_computing_structure_refinement 'SHELXL-2018/3 (Sheldrick, 2018)'
_diffrn_ambient_temperature 93(2)
_diffrn_detector_area_resol_mean 28.5714
_diffrn_measured_fraction_theta_full 0.999
_diffrn_measured_fraction_theta_max 0.996
_diffrn_measurement_device_type 'Rigaku AFC11 with Saturn724+'
_diffrn_measurement_method \w
_diffrn_radiation_type MoK\a
_diffrn_radiation_wavelength 0.71075
_diffrn_reflns_av_R_equivalents 0.0972
_diffrn_reflns_av_unetI/netI 0.0652
_diffrn_reflns_Laue_measured_fraction_full 0.999
_diffrn_reflns_Laue_measured_fraction_max 0.996
_diffrn_reflns_limit_h_max 21
_diffrn_reflns_limit_h_min -21
_diffrn_reflns_limit_k_max 24
_diffrn_reflns_limit_k_min -24
_diffrn_reflns_limit_l_max 42
_diffrn_reflns_limit_l_min -42
_diffrn_reflns_number 133572
_diffrn_reflns_point_group_measured_fraction_full 0.999
_diffrn_reflns_point_group_measured_fraction_max 0.996
_diffrn_reflns_theta_full 25.242
_diffrn_reflns_theta_max 25.303
_diffrn_reflns_theta_min 1.965
_diffrn_source 'Rotating anode'
_exptl_absorpt_coefficient_mu 13.834
_exptl_absorpt_correction_T_max 0.207
_exptl_absorpt_correction_T_min 0.097
_exptl_absorpt_correction_type numerical
_exptl_absorpt_process_details 'NUMABS (Rigaku, 1999)'
_exptl_crystal_colour Black
_exptl_crystal_density_diffrn 2.544
_exptl_crystal_description Block
_exptl_crystal_F_000 8896
_exptl_crystal_size_max 0.260
_exptl_crystal_size_mid 0.200
_exptl_crystal_size_min 0.170
_refine_diff_density_max 3.231
_refine_diff_density_min -2.495
_refine_diff_density_rms 0.249
_refine_ls_extinction_method none
_refine_ls_goodness_of_fit_ref 1.124
_refine_ls_hydrogen_treatment constr
_refine_ls_matrix_type full
_refine_ls_number_parameters 1605
_refine_ls_number_reflns 23380
_refine_ls_number_restraints 902
_refine_ls_restrained_S_all 1.113
_refine_ls_R_factor_all 0.0725
_refine_ls_R_factor_gt 0.0633
_refine_ls_shift/su_max 0.009
_refine_ls_shift/su_mean 0.000
_refine_ls_structure_factor_coef Fsqd
_refine_ls_weighting_details 'w=1/[\s^2^(Fo^2^)+(0.0624P)^2^+125.9502P] where P=(Fo^2^+2Fc^2^)/3'
_refine_ls_weighting_scheme calc
_refine_ls_wR_factor_gt 0.1563
_refine_ls_wR_factor_ref 0.1632
_reflns_Friedel_coverage 0.000
_reflns_number_gt 20691
_reflns_number_total 23380
_reflns_threshold_expression 'I > 2\s(I)'
_cod_data_source_file ja9b08055_si_007.cif
_cod_data_source_block shelxs_sq
_cod_depositor_comments
;
The following automatic conversions were performed:

'_exptl_absorpt_correction_type' value 'Numerical' changed to
'numerical' according to
/home/data/users/saulius/crontab/automatic-downloads/current/ACS/lib/dictionaries/cif_core.dic
dictionary named 'cif_core.dic' version 2.4.2 from 2011-04-26.

Automatic conversion script
Id: cif_fix_values 4973 2017-02-22 13:04:09Z antanas 
;
_cod_database_code 4128332
_shelx_shelxl_version_number 2018/3
_shelx_space_group_comment
;
The symmetry employed for this shelxl refinement is uniquely defined
by the following loop, which should always be used as a source of
symmetry information in preference to the above space-group names.
They are only intended as comments.
;
_shelx_estimated_absorpt_t_min 0.123
_shelx_estimated_absorpt_t_max 0.202

loop_
_space_group_symop_operation_xyz
'x, y, z'
'x+1/2, -y, z+1/2'
'-x, -y, -z'
'-x-1/2, y, -z-1/2'

loop_
_atom_site_label
_atom_site_type_symbol
_atom_site_fract_x
_atom_site_fract_y
_atom_site_fract_z
_atom_site_U_iso_or_equiv
_atom_site_adp_type
_atom_site_occupancy
_atom_site_site_symmetry_order
_atom_site_calc_flag
_atom_site_refinement_flags_posn
_atom_site_refinement_flags_adp
_atom_site_refinement_flags_occupancy
_atom_site_disorder_assembly
_atom_site_disorder_group
Au1 Au 0.17314(3) 0.19127(3) 0.67913(2) 0.04011(14) Uani 1 1 d . . . . .
Au2 Au 0.11134(3) 0.12394(3) 0.73947(2) 0.03941(14) Uani 1 1 d . . . . .
Au3 Au 0.25737(3) 0.07925(3) 0.71032(2) 0.04014(14) Uani 1 1 d . . . . .
Au4 Au 0.34192(3) 0.19196(3) 0.69095(2) 0.03903(14) Uani 1 1 d . . . . .
Au5 Au 0.25661(3) 0.30511(3) 0.71001(2) 0.03922(14) Uani 1 1 d . . . . .
Au6 Au 0.11461(3) 0.26287(3) 0.73899(2) 0.03863(13) Uani 1 1 d . . . . .
Au7 Au 0.00201(4) 0.19791(3) 0.66880(2) 0.04951(16) Uani 1 1 d . . . . .
Au8 Au 0.26284(3) 0.26618(3) 0.62160(2) 0.04540(15) Uani 1 1 d . . . . .
Au9 Au 0.10726(3) 0.33222(3) 0.65666(2) 0.04424(15) Uani 1 1 d . . . . .
Au10 Au 0.14008(3) -0.02019(3) 0.74210(2) 0.04145(14) Uani 1 1 d . . . . .
Au11 Au 0.41345(3) 0.06411(3) 0.68180(2) 0.04481(15) Uani 1 1 d . . . . .
Au12 Au 0.40595(4) 0.33252(3) 0.67836(2) 0.05043(16) Uani 1 1 d . . . . .
Pd1 Pd 0.250000 0.19233(6) 0.750000 0.0259(3) Uani 1 2 d S T P . .
P1 P 0.1303(2) 0.30874(19) 0.38652(11) 0.0458(9) Uani 1 1 d . . . . .
C1A C -0.0069(8) 0.1318(8) 0.7048(4) 0.047(4) Uani 1 1 d . . . . .
C1B C -0.0272(9) 0.0900(8) 0.7274(4) 0.055(4) Uani 1 1 d . . . . .
C1C C -0.0701(6) 0.0417(5) 0.7487(3) 0.058(4) Uani 1 1 d G . . . .
C1D C -0.0777(6) -0.0218(5) 0.7364(2) 0.057(4) Uani 1 1 d G . . . .
H1D H -0.055284 -0.035003 0.714511 0.068 Uiso 1 1 calc R U . . .
C1E C -0.1182(6) -0.0659(4) 0.7561(3) 0.059(5) Uani 1 1 d G . . . .
C1F C -0.1510(6) -0.0465(4) 0.7881(3) 0.055(4) Uani 1 1 d G . . . .
H1F H -0.178611 -0.076698 0.801604 0.066 Uiso 1 1 calc R U . . .
C1G C -0.1433(6) 0.0169(5) 0.8005(2) 0.055(4) Uani 1 1 d G . . . .
C1H C -0.1029(6) 0.0611(4) 0.7808(3) 0.055(4) Uani 1 1 d G . . . .
H1H H -0.097677 0.104436 0.789209 0.066 Uiso 1 1 calc R U . . .
C1I C -0.1243(13) -0.1337(9) 0.7432(5) 0.073(5) Uani 1 1 d . . . . .
F1A F -0.1869(8) -0.1419(6) 0.7186(4) 0.097(4) Uani 1 1 d . . . . .
F1B F -0.1384(10) -0.1761(6) 0.7707(4) 0.123(5) Uani 1 1 d . . . . .
F1C F -0.0682(8) -0.1539(6) 0.7252(6) 0.147(7) Uani 1 1 d . . . . .
C1J C -0.1788(11) 0.0377(10) 0.8350(5) 0.066(5) Uani 1 1 d . . . . .
F1D F -0.2571(7) 0.0398(7) 0.8277(3) 0.100(4) Uani 1 1 d . . . . .
F1E F -0.1670(6) -0.0061(5) 0.8627(3) 0.074(3) Uani 1 1 d . . . . .
F1F F -0.1552(7) 0.0941(5) 0.8483(3) 0.083(3) Uani 1 1 d . . . . .
C2A C 0.0188(10) 0.2836(8) 0.6334(5) 0.056(4) Uani 1 1 d . . . . .
C2B C -0.0404(10) 0.2540(8) 0.6164(5) 0.057(4) Uani 1 1 d . . . . .
C2C C -0.1038(5) 0.2371(5) 0.5906(3) 0.050(4) Uani 1 1 d G . . . .
C2D C -0.1268(6) 0.2825(4) 0.5632(3) 0.066(5) Uani 1 1 d G . . . .
H2D H -0.098704 0.321559 0.561764 0.079 Uiso 1 1 calc R U . . .
C2E C -0.1908(6) 0.2709(6) 0.5377(3) 0.076(6) Uani 1 1 d G . . . .
C2F C -0.2319(5) 0.2138(7) 0.5398(3) 0.076(6) Uani 1 1 d G . . . .
H2F H -0.275710 0.205828 0.522400 0.091 Uiso 1 1 calc R U . . .
C2G C -0.2090(6) 0.1684(6) 0.5673(3) 0.091(7) Uani 1 1 d G U . . .
C2H C -0.1449(7) 0.1801(5) 0.5927(3) 0.068(5) Uani 1 1 d G . . . .
H2H H -0.129197 0.149016 0.611481 0.082 Uiso 1 1 calc R U . . .
C2I C -0.2139(13) 0.3214(11) 0.5077(6) 0.086(5) Uani 1 1 d . . . . .
F2A F -0.2100(9) 0.3800(6) 0.5219(3) 0.109(4) Uani 1 1 d . . . . .
F2B F -0.2885(9) 0.3115(6) 0.4928(5) 0.136(6) Uani 1 1 d . . . . .
F2C F -0.1726(10) 0.3179(7) 0.4789(3) 0.116(5) Uani 1 1 d . . . . .
C2J C -0.2488(17) 0.1023(14) 0.5672(7) 0.113(6) Uani 1 1 d . U . . .
F2D F -0.2244(9) 0.0648(7) 0.5933(4) 0.118(4) Uani 1 1 d . U . . .
F2E F -0.3243(10) 0.1136(11) 0.5713(5) 0.174(7) Uani 1 1 d . U . . .
F2F F -0.2447(13) 0.0735(8) 0.5343(4) 0.181(8) Uani 1 1 d . U . . .
C3A C 0.1936(8) 0.3890(7) 0.6790(4) 0.044(4) Uani 1 1 d . . . . .
C3B C 0.2471(9) 0.4223(7) 0.6920(4) 0.049(4) Uani 1 1 d . . . . .
C3C C 0.2976(5) 0.4774(4) 0.7001(3) 0.045(3) Uani 1 1 d G . . . .
C3D C 0.2944(6) 0.5289(5) 0.6750(2) 0.055(4) Uani 1 1 d G . . . .
H3D H 0.261377 0.526901 0.652228 0.067 Uiso 1 1 calc R U . . .
C3E C 0.3395(6) 0.5832(4) 0.6833(3) 0.053(4) Uani 1 1 d G . . . .
C3F C 0.3878(5) 0.5862(4) 0.7166(3) 0.062(5) Uani 1 1 d G . . . .
H3F H 0.418668 0.623300 0.722288 0.074 Uiso 1 1 calc R U . . .
C3G C 0.3910(6) 0.5347(5) 0.7417(2) 0.061(5) Uani 1 1 d G . . . .
C3H C 0.3459(6) 0.4804(4) 0.7334(2) 0.053(4) Uani 1 1 d G . . . .
H3H H 0.348080 0.445202 0.750544 0.064 Uiso 1 1 calc R U . . .
C3I C 0.3362(14) 0.6402(11) 0.6577(7) 0.093(5) Uani 1 1 d . U . . .
F3A F 0.2823(9) 0.6800(7) 0.6641(5) 0.131(5) Uani 1 1 d D U . . .
F3B F 0.3990(8) 0.6676(9) 0.6553(6) 0.194(9) Uani 1 1 d D U . . .
F3C F 0.3112(13) 0.6213(7) 0.6213(4) 0.173(7) Uani 1 1 d D U . . .
C3J C 0.4391(17) 0.5393(13) 0.7772(7) 0.116(6) Uani 1 1 d . U . . .
F3D F 0.5176(9) 0.5206(10) 0.7699(5) 0.168(6) Uani 1 1 d D U . . .
F3E F 0.4566(12) 0.5951(8) 0.7878(4) 0.177(7) Uani 1 1 d D U . . .
F3F F 0.4267(8) 0.5005(7) 0.8035(3) 0.128(5) Uani 1 1 d D U . . .
C4A C 0.1869(9) 0.1958(8) 0.6161(4) 0.046(4) Uani 1 1 d . . . . .
C4B C 0.1365(10) 0.1549(8) 0.6114(4) 0.049(4) Uani 1 1 d . . . . .
C4C C 0.0738(5) 0.1114(4) 0.5965(3) 0.052(4) Uani 1 1 d G . . . .
C4D C 0.0405(7) 0.1230(4) 0.5602(3) 0.058(5) Uani 1 1 d G . . . .
H4D H 0.056354 0.159068 0.546527 0.070 Uiso 1 1 calc R U . . .
C4E C -0.0160(6) 0.0818(5) 0.5438(2) 0.062(5) Uani 1 1 d G . . . .
C4F C -0.0392(6) 0.0289(5) 0.5638(3) 0.054(4) Uani 1 1 d G . . . .
H4F H -0.077879 0.000756 0.552597 0.064 Uiso 1 1 calc R U . . .
C4G C -0.0059(6) 0.0173(4) 0.6002(2) 0.056(4) Uani 1 1 d G . . . .
C4H C 0.0506(6) 0.0585(5) 0.6165(2) 0.051(4) Uani 1 1 d G . . . .
H4H H 0.073412 0.050587 0.641385 0.062 Uiso 1 1 calc R U . . .
C4I C -0.0494(13) 0.0937(10) 0.5040(5) 0.075(4) Uani 1 1 d . . . . .
F4A F -0.0897(7) 0.1490(6) 0.5017(3) 0.087(3) Uani 1 1 d . . . . .
F4B F 0.0062(8) 0.1051(6) 0.4811(3) 0.094(3) Uani 1 1 d . . . . .
F4C F -0.0885(9) 0.0466(6) 0.4880(3) 0.107(4) Uani 1 1 d . . . . .
C4J C -0.0360(11) -0.0366(8) 0.6228(5) 0.063(4) Uani 1 1 d . . . . .
F4D F -0.0955(7) -0.0220(5) 0.6391(3) 0.086(3) Uani 1 1 d . . . . .
F4E F 0.0173(7) -0.0576(6) 0.6498(4) 0.101(4) Uani 1 1 d . . . . .
F4F F -0.0561(7) -0.0879(5) 0.6005(3) 0.075(3) Uani 1 1 d . . . . .
C5A C 0.3378(8) 0.3381(8) 0.6228(4) 0.046(4) Uani 1 1 d . . . . .
C5B C 0.3818(9) 0.3845(8) 0.6241(4) 0.046(4) Uani 1 1 d . . . . .
C5C C 0.4241(7) 0.4425(6) 0.6141(4) 0.049(4) Uani 1 1 d D . . . .
C5D C 0.4043(10) 0.4711(9) 0.5798(5) 0.100(8) Uani 1 1 d D . . . .
H5D H 0.372920 0.448937 0.560692 0.120 Uiso 1 1 calc R U . A 1
C5EA C 0.4309(13) 0.5331(10) 0.5736(6) 0.117(5) Uani 0.5 1 d D U P B 1
C5EB C 0.4505(13) 0.5200(10) 0.5661(6) 0.117(5) Uani 0.5 1 d D U P B 2
C5F C 0.4976(12) 0.5539(9) 0.5938(7) 0.135(10) Uani 1 1 d D . . . .
H5F H 0.528216 0.586592 0.584143 0.163 Uiso 1 1 calc R U . B 1
C5G C 0.5187(10) 0.5262(9) 0.6283(6) 0.084(5) Uani 1 1 d D . . . .
C5H C 0.4819(8) 0.4703(9) 0.6379(5) 0.068(4) Uani 1 1 d D . . . .
H5H H 0.496916 0.450566 0.661544 0.081 Uiso 1 1 calc R U . . .
C5IA C 0.3897(16) 0.5733(13) 0.5455(8) 0.116(5) Uani 0.5 1 d D U P B 1
F5AA F 0.3906(18) 0.5455(13) 0.5117(8) 0.122(6) Uani 0.5 1 d D U P B 1
F5BA F 0.4184(16) 0.6319(11) 0.5449(7) 0.115(6) Uani 0.5 1 d D U P B 1
F5CA F 0.3138(14) 0.5793(13) 0.5450(7) 0.119(6) Uani 0.5 1 d D U P B 1
C5IB C 0.4471(17) 0.5353(14) 0.5248(7) 0.118(5) Uani 0.5 1 d D U P B 2
F5AB F 0.4255(16) 0.4894(12) 0.4983(7) 0.122(6) Uani 0.5 1 d D U P B 2
F5BB F 0.5056(13) 0.5651(12) 0.5111(7) 0.113(6) Uani 0.5 1 d D U P B 2
F5CB F 0.3931(16) 0.5799(14) 0.5151(9) 0.126(6) Uani 0.5 1 d D U P B 2
C5J C 0.5808(13) 0.5519(16) 0.6547(8) 0.114(6) Uani 1 1 d . . . . .
F5D F 0.5590(9) 0.5835(10) 0.6825(5) 0.156(7) Uani 1 1 d . . . . .
F5E F 0.6390(10) 0.5181(10) 0.6622(7) 0.224(11) Uani 1 1 d . . . . .
F5F F 0.6176(11) 0.6048(10) 0.6389(6) 0.182(7) Uani 1 1 d . . . . .
C6A C 0.1924(8) -0.0152(6) 0.6948(4) 0.041(3) Uani 1 1 d . . . . .
C6B C 0.2232(8) -0.0086(6) 0.6657(4) 0.040(3) Uani 1 1 d . . . . .
C6C C 0.2539(5) -0.0230(4) 0.63005(19) 0.038(3) Uani 1 1 d G . . . .
C6D C 0.2694(6) -0.0867(3) 0.6212(2) 0.043(3) Uani 1 1 d G . . . .
H6D H 0.263803 -0.119922 0.638998 0.051 Uiso 1 1 calc R U . . .
C6E C 0.2930(6) -0.1017(3) 0.5862(2) 0.040(3) Uani 1 1 d G . . . .
C6F C 0.3012(5) -0.0530(4) 0.56012(18) 0.046(4) Uani 1 1 d G . . . .
H6F H 0.317364 -0.063303 0.536228 0.056 Uiso 1 1 calc R U . . .
C6G C 0.2857(6) 0.0106(4) 0.5690(2) 0.048(4) Uani 1 1 d G . . . .
C6H C 0.2620(6) 0.0256(3) 0.6040(2) 0.046(4) Uani 1 1 d G . . . .
H6H H 0.251455 0.069081 0.610042 0.055 Uiso 1 1 calc R U . . .
C6I C 0.3104(9) -0.1700(7) 0.5759(4) 0.047(3) Uani 1 1 d . . . . .
F6A F 0.2472(6) -0.1973(5) 0.5576(3) 0.071(3) Uani 1 1 d D . . . .
F6B F 0.3645(6) -0.1753(5) 0.5542(3) 0.072(3) Uani 1 1 d D . . . .
F6C F 0.3285(7) -0.2070(5) 0.6059(3) 0.087(3) Uani 1 1 d D . . . .
C6J C 0.2873(16) 0.0631(9) 0.5403(5) 0.089(5) Uani 1 1 d . . . . .
F6D F 0.2630(10) 0.1170(5) 0.5469(3) 0.122(5) Uani 1 1 d D . . . .
F6E F 0.2876(10) 0.0448(5) 0.5070(3) 0.120(5) Uani 1 1 d D . . . .
F6F F 0.3695(10) 0.0841(7) 0.5437(4) 0.138(5) Uani 1 1 d D . . . .
C7A C 0.4248(9) 0.1474(8) 0.6548(4) 0.050(4) Uani 1 1 d . . . . .
C7B C 0.4474(9) 0.1863(7) 0.6317(4) 0.048(4) Uani 1 1 d . . . . .
C7C C 0.4705(7) 0.2300(6) 0.6040(3) 0.048(4) Uani 1 1 d D . . . .
C7D C 0.5313(7) 0.2742(7) 0.6113(4) 0.048(4) Uani 1 1 d D . . . .
H7D H 0.560025 0.275369 0.635295 0.057 Uiso 1 1 calc R U . . .
C7E C 0.5489(8) 0.3157(7) 0.5834(4) 0.052(4) Uani 1 1 d D . . . .
C7F C 0.5102(10) 0.3145(8) 0.5482(4) 0.070(5) Uani 1 1 d D . . . .
H7F H 0.521530 0.344966 0.529642 0.085 Uiso 1 1 calc R U . C 1
C7GA C 0.4543(12) 0.2679(10) 0.5400(5) 0.131(6) Uani 0.5 1 d D U P D 1
C7GB C 0.4466(13) 0.2736(10) 0.5409(5) 0.131(6) Uani 0.5 1 d D U P D 2
C7H C 0.4292(10) 0.2304(8) 0.5683(4) 0.065(5) Uani 1 1 d D . . . .
H7H H 0.384142 0.204882 0.563566 0.078 Uiso 1 1 calc R U . D 1
C7I C 0.6140(9) 0.3622(8) 0.5917(5) 0.054(3) Uani 1 1 d . . . . .
F7A F 0.6276(5) 0.3791(5) 0.6280(3) 0.063(2) Uani 1 1 d . . . . .
F7B F 0.6796(6) 0.3395(6) 0.5806(3) 0.084(3) Uani 1 1 d . . . . .
F7C F 0.6002(7) 0.4180(6) 0.5727(3) 0.090(3) Uani 1 1 d . . . . .
C7JA C 0.4233(18) 0.2591(16) 0.5006(6) 0.137(5) Uani 0.5 1 d D U P D 1
F7DA F 0.379(2) 0.2067(16) 0.4954(9) 0.146(7) Uani 0.5 1 d D U P D 1
F7EA F 0.378(2) 0.3092(15) 0.4912(9) 0.155(6) Uani 0.5 1 d D U P D 1
F7FA F 0.4751(17) 0.2549(16) 0.4754(7) 0.150(6) Uani 0.5 1 d D U P D 1
C7JB C 0.3956(17) 0.2739(16) 0.5049(7) 0.135(5) Uani 0.5 1 d D U P D 2
F7DB F 0.396(2) 0.2179(14) 0.4850(9) 0.147(6) Uani 0.5 1 d D U P D 2
F7EB F 0.3194(16) 0.2826(16) 0.5046(7) 0.143(6) Uani 0.5 1 d D U P D 2
F7FB F 0.4193(19) 0.3156(15) 0.4790(7) 0.132(6) Uani 0.5 1 d D U P D 2
C8A C 0.4091(8) -0.0316(7) 0.7098(4) 0.041(3) Uani 1 1 d . . . . .
C8B C 0.4375(8) -0.0398(7) 0.6807(4) 0.043(3) Uani 1 1 d . . . . .
C8C C 0.4740(5) -0.0728(4) 0.6507(2) 0.045(3) Uani 1 1 d G . . . .
C8D C 0.4842(6) -0.0415(4) 0.6171(3) 0.052(4) Uani 1 1 d G . . . .
H8D H 0.467182 0.001673 0.613220 0.062 Uiso 1 1 calc R U . . .
C8E C 0.5194(6) -0.0735(6) 0.5892(2) 0.068(5) Uani 1 1 d G . . . .
C8F C 0.5443(6) -0.1367(6) 0.5949(3) 0.068(6) Uani 1 1 d G . . . .
H8F H 0.568332 -0.158598 0.575836 0.082 Uiso 1 1 calc R U . . .
C8G C 0.5341(6) -0.1680(4) 0.6284(3) 0.059(5) Uani 1 1 d G . . . .
C8H C 0.4990(6) -0.1360(4) 0.6563(2) 0.052(4) Uani 1 1 d G . . . .
H8H H 0.492020 -0.157407 0.679266 0.063 Uiso 1 1 calc R U . . .
C8I C 0.5285(13) -0.0461(16) 0.5522(6) 0.115(7) Uani 1 1 d . U . . .
F8A F 0.5915(8) -0.0439(12) 0.5428(5) 0.208(9) Uani 1 1 d D U . . .
F8B F 0.4749(8) -0.0475(9) 0.5283(4) 0.151(7) Uani 1 1 d D U . . .
F8C F 0.5252(14) 0.0283(10) 0.5556(5) 0.207(8) Uani 1 1 d D U . . .
C8J C 0.5635(14) -0.2356(11) 0.6366(8) 0.096(6) Uani 1 1 d . U . . .
F8D F 0.5232(12) -0.2770(7) 0.6106(4) 0.164(7) Uani 1 1 d D U . . .
F8E F 0.6310(9) -0.2445(7) 0.6311(8) 0.232(10) Uani 1 1 d D U . . .
F8F F 0.5480(9) -0.2624(7) 0.6670(4) 0.120(5) Uani 1 1 d D U . . .
C9A C 0.0407(11) 0.3221(8) 0.7750(5) 0.062(5) Uani 1 1 d . U . . .
C9B C -0.0068(10) 0.3197(8) 0.7436(5) 0.054(4) Uani 1 1 d . . . . .
C9C C -0.0706(5) 0.3256(5) 0.7136(3) 0.053(4) Uani 1 1 d G . . . .
C9D C -0.0729(6) 0.3771(5) 0.6886(3) 0.068(5) Uani 1 1 d G . . . .
H9D H -0.032557 0.407974 0.690386 0.082 Uiso 1 1 calc R U . . .
C9E C -0.1344(7) 0.3834(5) 0.6609(3) 0.068(5) Uani 1 1 d G . . . .
C9F C -0.1935(6) 0.3383(6) 0.6583(3) 0.067(5) Uani 1 1 d G . . . .
H9F H -0.235441 0.342586 0.639380 0.080 Uiso 1 1 calc R U . . .
C9G C -0.1911(5) 0.2868(5) 0.6833(3) 0.066(5) Uani 1 1 d G . . . .
C9H C -0.1297(6) 0.2805(4) 0.7109(3) 0.059(4) Uani 1 1 d G . . . .
H9H H -0.128041 0.245271 0.728043 0.071 Uiso 1 1 calc R U . . .
C9I C -0.1354(13) 0.4380(9) 0.6340(5) 0.080(5) Uani 1 1 d . . . . .
F9A F -0.0914(8) 0.4865(6) 0.6455(3) 0.106(4) Uani 1 1 d . . . . .
F9B F -0.1151(13) 0.4209(6) 0.6013(4) 0.164(8) Uani 1 1 d . . . . .
F9C F -0.2047(8) 0.4645(7) 0.6281(5) 0.140(6) Uani 1 1 d . . . . .
C9J C -0.2564(13) 0.2394(12) 0.6817(6) 0.085(5) Uani 1 1 d . . . . .
F9D F -0.2832(7) 0.2243(7) 0.6464(3) 0.099(4) Uani 1 1 d . . . . .
F9E F -0.3166(8) 0.2602(9) 0.6972(4) 0.136(5) Uani 1 1 d . . . . .
F9F F -0.2398(9) 0.1824(8) 0.7002(5) 0.154(7) Uani 1 1 d . . . . .
C10A C 0.0299(4) 0.2999(5) 0.3906(3) 0.047(4) Uani 1 1 d G . . . .
C10B C 0.0027(6) 0.2490(5) 0.4109(3) 0.063(5) Uani 1 1 d G . . . .
H10B H 0.037598 0.218241 0.422587 0.076 Uiso 1 1 calc R U . . .
C10C C -0.0757(6) 0.2431(5) 0.4139(3) 0.077(6) Uani 1 1 d G . . . .
H10C H -0.094285 0.208271 0.427762 0.092 Uiso 1 1 calc R U . . .
C10D C -0.1268(5) 0.2880(6) 0.3968(4) 0.080(6) Uani 1 1 d G . . . .
H10D H -0.180303 0.283974 0.398871 0.096 Uiso 1 1 calc R U . . .
C10E C -0.0995(6) 0.3389(6) 0.3765(4) 0.083(6) Uani 1 1 d G . . . .
H10E H -0.134439 0.369647 0.364805 0.100 Uiso 1 1 calc R U . . .
C10F C -0.0212(6) 0.3448(5) 0.3735(3) 0.069(5) Uani 1 1 d G . . . .
H10F H -0.002556 0.379618 0.359629 0.083 Uiso 1 1 calc R U . . .
C10G C 0.1388(6) 0.3320(5) 0.3387(2) 0.051(4) Uani 1 1 d G . . . .
C10H C 0.1870(6) 0.3823(5) 0.3306(3) 0.063(5) Uani 1 1 d G . . . .
H10H H 0.215492 0.405028 0.350501 0.075 Uiso 1 1 calc R U . . .
C10I C 0.1935(6) 0.3995(5) 0.2935(3) 0.071(5) Uani 1 1 d G . . . .
H10I H 0.226436 0.433931 0.287948 0.085 Uiso 1 1 calc R U . . .
C10J C 0.1518(7) 0.3663(6) 0.2644(2) 0.066(5) Uani 1 1 d G . . . .
H10J H 0.156241 0.378041 0.238973 0.079 Uiso 1 1 calc R U . . .
C10K C 0.1036(6) 0.3159(5) 0.2724(2) 0.065(5) Uani 1 1 d G . . . .
H10K H 0.075105 0.293247 0.252551 0.078 Uiso 1 1 calc R U . . .
C10L C 0.0971(6) 0.2988(4) 0.3096(3) 0.057(4) Uani 1 1 d G . . . .
H10L H 0.064161 0.264343 0.315104 0.068 Uiso 1 1 calc R U . . .
C10M C 0.1716(6) 0.3709(5) 0.4177(3) 0.050(4) Uani 1 1 d G . . . .
C10N C 0.2512(6) 0.3756(5) 0.4241(3) 0.064(5) Uani 1 1 d G . . . .
H10N H 0.282814 0.345232 0.413028 0.077 Uiso 1 1 calc R U . . .
C10O C 0.2845(5) 0.4249(6) 0.4466(4) 0.081(6) Uani 1 1 d G . . . .
H10O H 0.338847 0.428115 0.450907 0.097 Uiso 1 1 calc R U . . .
C10P C 0.2382(8) 0.4693(5) 0.4627(3) 0.076(6) Uani 1 1 d G . . . .
H10P H 0.260906 0.502987 0.478094 0.091 Uiso 1 1 calc R U . . .
C10Q C 0.1586(7) 0.4646(5) 0.4564(3) 0.098(7) Uani 1 1 d G . . . .
H10Q H 0.126930 0.494975 0.467403 0.117 Uiso 1 1 calc R U . . .
C10R C 0.1253(5) 0.4153(6) 0.4339(3) 0.060(4) Uani 1 1 d G . . . .
H10R H 0.070895 0.412093 0.429525 0.072 Uiso 1 1 calc R U . . .
C10S C 0.1810(6) 0.2345(4) 0.3979(3) 0.050(4) Uani 1 1 d G . . . .
C10T C 0.1960(6) 0.1917(5) 0.3696(2) 0.057(4) Uani 1 1 d G . . . .
H10T H 0.183338 0.203012 0.344006 0.068 Uiso 1 1 calc R U . . .
C10U C 0.2296(7) 0.1322(5) 0.3789(3) 0.073(5) Uani 1 1 d G . . . .
H10U H 0.239933 0.102992 0.359532 0.088 Uiso 1 1 calc R U . . .
C10V C 0.2482(7) 0.1156(4) 0.4164(3) 0.067(5) Uani 1 1 d G . . . .
H10V H 0.271168 0.075028 0.422686 0.080 Uiso 1 1 calc R U . . .
C10W C 0.2331(7) 0.1584(5) 0.4447(2) 0.075(6) Uani 1 1 d G . . . .
H10W H 0.245807 0.147084 0.470314 0.090 Uiso 1 1 calc R U . . .
C10X C 0.1995(7) 0.2179(5) 0.4355(2) 0.078(6) Uani 1 1 d G . . . .
H10X H 0.189211 0.247105 0.454789 0.094 Uiso 1 1 calc R U . . .
Cl20 Cl 0.0520(8) 0.2948(7) 0.5104(4) 0.108(4) Uiso 0.5 1 d D U P . .
Cl21 Cl 0.1899(18) 0.3342(15) 0.5296(9) 0.253(12) Uiso 0.5 1 d D U P . .
C22 C 0.1127(15) 0.318(2) 0.5377(11) 0.080(11) Uiso 0.5 1 d D U P . .
H22A H 0.092143 0.357604 0.548853 0.097 Uiso 0.5 1 calc R U P . .
H22B H 0.118286 0.285677 0.558048 0.097 Uiso 0.5 1 calc R U P . .

loop_
_atom_site_aniso_label
_atom_site_aniso_U_11
_atom_site_aniso_U_22
_atom_site_aniso_U_33
_atom_site_aniso_U_23
_atom_site_aniso_U_13
_atom_site_aniso_U_12
Au1 0.0449(3) 0.0438(3) 0.0317(3) 0.0008(2) 0.0047(2) -0.0046(2)
Au2 0.0456(3) 0.0376(3) 0.0355(3) -0.0012(2) 0.0063(2) -0.0037(2)
Au3 0.0519(3) 0.0357(3) 0.0339(3) -0.0024(2) 0.0094(2) -0.0029(2)
Au4 0.0452(3) 0.0372(3) 0.0353(3) 0.0007(2) 0.0074(2) 0.0014(2)
Au5 0.0403(3) 0.0353(3) 0.0421(3) 0.0048(2) 0.0041(2) -0.0009(2)
Au6 0.0405(3) 0.0382(3) 0.0373(3) -0.0002(2) 0.0041(2) 0.0002(2)
Au7 0.0471(4) 0.0441(4) 0.0581(4) -0.0074(3) 0.0087(3) -0.0047(3)
Au8 0.0481(3) 0.0524(4) 0.0363(3) 0.0000(2) 0.0070(2) -0.0016(3)
Au9 0.0442(3) 0.0374(3) 0.0503(3) 0.0013(2) 0.0006(2) -0.0018(2)
Au10 0.0536(3) 0.0380(3) 0.0343(3) -0.0032(2) 0.0119(2) -0.0046(2)
Au11 0.0483(3) 0.0485(4) 0.0381(3) 0.0046(2) 0.0071(2) 0.0009(3)
Au12 0.0440(3) 0.0611(4) 0.0468(3) -0.0026(3) 0.0074(3) 0.0016(3)
Pd1 0.0340(7) 0.0217(7) 0.0221(6) 0.000 0.0031(5) 0.000
P1 0.047(2) 0.043(2) 0.047(2) 0.0024(16) 0.0007(17) 0.0004(17)
C1A 0.038(8) 0.066(11) 0.036(8) -0.013(7) 0.003(6) 0.005(7)
C1B 0.057(10) 0.061(11) 0.046(9) -0.017(8) 0.005(7) 0.009(8)
C1C 0.053(10) 0.079(12) 0.039(8) -0.002(8) -0.001(7) -0.009(9)
C1D 0.055(10) 0.041(9) 0.070(11) 0.001(8) -0.017(8) 0.004(7)
C1E 0.069(11) 0.039(9) 0.063(11) -0.007(7) -0.021(9) -0.013(8)
C1F 0.049(10) 0.059(11) 0.056(10) 0.010(8) -0.008(7) -0.006(8)
C1G 0.052(10) 0.059(11) 0.052(9) 0.009(8) -0.007(7) -0.008(8)
C1H 0.069(11) 0.046(9) 0.048(9) 0.009(7) -0.002(8) -0.010(8)
C1I 0.097(16) 0.051(11) 0.067(12) 0.002(9) -0.004(11) -0.018(11)
F1A 0.107(10) 0.074(8) 0.105(9) -0.032(7) -0.018(7) -0.004(7)
F1B 0.198(16) 0.060(8) 0.102(10) 0.002(7) -0.028(10) -0.014(9)
F1C 0.088(10) 0.059(8) 0.30(2) -0.082(11) 0.067(12) -0.008(7)
C1J 0.061(12) 0.090(15) 0.051(10) 0.027(10) 0.017(8) -0.006(10)
F1D 0.066(8) 0.146(12) 0.091(8) 0.029(8) 0.014(6) 0.019(7)
F1E 0.079(7) 0.081(7) 0.063(6) 0.018(5) 0.010(5) 0.002(6)
F1F 0.121(10) 0.065(7) 0.067(7) -0.015(5) 0.036(6) -0.021(7)
C2A 0.056(10) 0.048(10) 0.067(11) 0.004(8) 0.012(8) -0.001(8)
C2B 0.053(10) 0.040(9) 0.080(12) -0.009(8) 0.015(9) -0.009(8)
C2C 0.044(9) 0.042(9) 0.063(10) -0.020(7) 0.004(7) -0.012(7)
C2D 0.058(11) 0.061(11) 0.077(12) -0.032(10) 0.000(9) 0.007(9)
C2E 0.041(10) 0.091(15) 0.092(14) -0.046(12) -0.015(9) 0.019(10)
C2F 0.050(11) 0.118(17) 0.060(12) -0.054(12) 0.009(9) -0.010(11)
C2G 0.097(15) 0.135(18) 0.045(10) -0.027(11) 0.024(10) -0.059(14)
C2H 0.049(10) 0.091(14) 0.065(11) -0.029(10) 0.003(8) -0.026(9)
C2I 0.088(10) 0.082(11) 0.083(11) -0.039(10) -0.016(8) 0.017(10)
F2A 0.152(12) 0.075(8) 0.091(8) -0.034(6) -0.024(8) 0.012(7)
F2B 0.110(9) 0.097(10) 0.185(15) -0.039(9) -0.071(9) 0.030(7)
F2C 0.174(12) 0.110(10) 0.065(7) 0.002(6) 0.012(8) 0.048(9)
C2J 0.131(11) 0.137(15) 0.069(10) -0.016(7) 0.005(10) -0.095(11)
F2D 0.161(11) 0.112(11) 0.085(8) -0.015(7) 0.028(8) -0.074(8)
F2E 0.110(9) 0.27(2) 0.133(12) 0.044(12) -0.019(8) -0.108(10)
F2F 0.32(2) 0.142(13) 0.081(8) -0.034(8) 0.023(11) -0.146(14)
C3A 0.028(7) 0.058(10) 0.049(8) 0.015(7) 0.015(6) -0.004(7)
C3B 0.060(10) 0.045(9) 0.040(8) -0.003(6) -0.003(7) -0.003(8)
C3C 0.057(10) 0.044(9) 0.035(7) -0.002(6) 0.003(6) 0.000(7)
C3D 0.066(11) 0.053(10) 0.046(9) 0.000(7) 0.001(8) 0.003(8)
C3E 0.032(8) 0.066(11) 0.062(10) 0.011(8) 0.004(7) 0.009(7)
C3F 0.037(9) 0.050(10) 0.102(14) 0.002(9) 0.022(9) 0.002(7)
C3G 0.063(11) 0.051(10) 0.067(11) 0.004(8) -0.002(8) -0.026(8)
C3H 0.047(9) 0.050(10) 0.065(10) 0.008(8) 0.009(8) -0.007(7)
C3I 0.084(11) 0.076(13) 0.120(12) 0.044(11) 0.008(11) -0.011(7)
F3A 0.125(11) 0.088(9) 0.178(13) 0.061(8) 0.001(10) 0.030(8)
F3B 0.086(9) 0.179(15) 0.31(2) 0.187(15) -0.026(11) -0.035(9)
F3C 0.30(2) 0.106(11) 0.110(10) 0.059(8) -0.005(11) -0.033(12)
C3J 0.133(13) 0.108(13) 0.100(14) 0.024(9) -0.027(12) -0.071(11)
F3D 0.109(10) 0.228(16) 0.154(14) 0.100(12) -0.049(8) -0.056(11)
F3E 0.28(2) 0.142(11) 0.098(10) -0.006(9) -0.047(12) -0.122(11)
F3F 0.140(11) 0.166(12) 0.066(7) 0.032(7) -0.046(7) -0.088(10)
C4A 0.056(10) 0.060(10) 0.026(7) -0.011(6) 0.013(6) 0.004(8)
C4B 0.064(11) 0.048(9) 0.039(8) -0.004(7) 0.024(7) 0.014(8)
C4C 0.069(11) 0.032(8) 0.058(10) 0.003(7) 0.020(8) 0.007(7)
C4D 0.106(15) 0.031(8) 0.040(8) 0.008(6) 0.021(9) 0.000(8)
C4E 0.084(13) 0.041(9) 0.061(11) -0.005(8) 0.005(9) -0.003(9)
C4F 0.063(11) 0.059(10) 0.039(8) -0.012(7) 0.003(7) -0.011(8)
C4G 0.065(11) 0.057(10) 0.046(9) -0.006(7) 0.002(8) -0.005(8)
C4H 0.058(10) 0.045(9) 0.054(9) -0.004(7) 0.016(8) 0.008(7)
C4I 0.089(12) 0.075(9) 0.057(10) -0.001(7) -0.003(7) 0.010(7)
F4A 0.112(9) 0.093(7) 0.053(6) 0.000(5) -0.005(6) 0.034(6)
F4B 0.124(9) 0.101(9) 0.060(6) 0.003(6) 0.028(6) 0.014(7)
F4C 0.150(11) 0.095(8) 0.068(7) -0.007(6) -0.017(7) -0.018(7)
C4J 0.084(10) 0.052(9) 0.052(8) 0.001(6) 0.009(6) -0.018(7)
F4D 0.120(8) 0.076(7) 0.069(7) -0.002(5) 0.042(6) -0.016(6)
F4E 0.108(8) 0.083(8) 0.107(8) 0.048(7) -0.018(6) -0.032(6)
F4F 0.107(8) 0.047(6) 0.076(6) -0.008(4) 0.031(5) -0.022(5)
C5A 0.037(8) 0.058(10) 0.044(8) 0.003(7) 0.008(6) 0.007(7)
C5B 0.051(9) 0.059(10) 0.030(7) 0.014(6) 0.008(6) 0.011(8)
C5C 0.051(9) 0.043(9) 0.051(9) -0.009(7) -0.002(7) -0.010(7)
C5D 0.077(13) 0.098(12) 0.113(16) 0.051(12) -0.045(11) -0.029(10)
C5EA 0.117(10) 0.099(10) 0.128(10) 0.055(9) -0.027(8) -0.033(8)
C5EB 0.116(10) 0.099(10) 0.126(9) 0.055(8) -0.028(8) -0.034(8)
C5F 0.144(19) 0.074(15) 0.173(14) 0.045(11) -0.057(14) -0.039(13)
C5G 0.061(10) 0.080(12) 0.110(11) -0.014(8) 0.000(8) -0.006(8)
C5H 0.046(10) 0.082(11) 0.074(11) -0.010(9) 0.004(8) 0.008(7)
C5IA 0.116(9) 0.100(9) 0.126(9) 0.057(8) -0.023(8) -0.030(8)
F5AA 0.134(11) 0.098(12) 0.129(10) 0.054(10) -0.018(9) -0.021(11)
F5BA 0.109(12) 0.103(11) 0.125(13) 0.059(10) -0.032(11) -0.036(10)
F5CA 0.111(10) 0.108(13) 0.130(13) 0.060(11) -0.021(10) -0.029(10)
C5IB 0.119(9) 0.101(9) 0.127(9) 0.057(8) -0.023(8) -0.030(7)
F5AB 0.124(11) 0.108(11) 0.126(10) 0.057(9) -0.022(10) -0.034(9)
F5BB 0.117(10) 0.093(11) 0.121(11) 0.058(10) -0.024(9) -0.029(9)
F5CB 0.128(10) 0.113(11) 0.133(11) 0.062(10) -0.015(9) -0.018(9)
C5J 0.051(11) 0.155(16) 0.134(14) -0.045(11) 0.002(8) -0.018(8)
F5D 0.103(11) 0.219(17) 0.148(12) -0.090(12) 0.021(9) -0.066(10)
F5E 0.108(11) 0.170(14) 0.36(3) -0.137(14) -0.121(14) 0.021(10)
F5F 0.138(15) 0.198(15) 0.218(18) -0.079(13) 0.049(12) -0.095(11)
C6A 0.042(8) 0.032(8) 0.049(9) 0.000(6) 0.001(6) -0.001(6)
C6B 0.048(9) 0.034(8) 0.037(8) 0.000(6) -0.002(6) -0.004(6)
C6C 0.034(7) 0.036(8) 0.044(8) -0.003(6) 0.010(6) -0.004(6)
C6D 0.053(9) 0.038(8) 0.038(8) 0.000(6) 0.007(6) -0.004(7)
C6E 0.051(9) 0.028(7) 0.039(7) -0.007(6) 0.001(6) 0.003(6)
C6F 0.037(8) 0.076(11) 0.027(7) -0.009(7) 0.004(6) -0.010(7)
C6G 0.066(11) 0.039(8) 0.041(8) -0.011(6) 0.010(7) 0.001(7)
C6H 0.057(10) 0.028(8) 0.055(9) -0.007(6) 0.014(7) -0.002(7)
C6I 0.047(7) 0.039(8) 0.057(7) -0.007(5) 0.011(5) -0.006(5)
F6A 0.073(6) 0.065(7) 0.076(6) -0.029(5) 0.017(5) -0.026(5)
F6B 0.067(6) 0.057(6) 0.097(7) -0.019(5) 0.035(5) 0.004(5)
F6C 0.136(10) 0.061(7) 0.064(6) -0.001(5) 0.012(6) 0.037(6)
C6J 0.171(14) 0.050(9) 0.056(8) 0.010(7) 0.059(11) 0.011(10)
F6D 0.242(15) 0.063(7) 0.072(7) 0.027(5) 0.075(9) 0.046(9)
F6E 0.244(16) 0.064(7) 0.056(6) 0.011(5) 0.037(8) 0.015(9)
F6F 0.192(12) 0.097(11) 0.134(11) 0.019(9) 0.063(10) -0.023(9)
C7A 0.048(9) 0.059(10) 0.044(9) -0.013(7) 0.009(7) 0.006(8)
C7B 0.061(10) 0.040(9) 0.043(8) -0.006(6) 0.008(7) 0.001(7)
C7C 0.052(9) 0.053(10) 0.039(8) 0.000(7) 0.003(7) 0.000(7)
C7D 0.033(8) 0.063(10) 0.051(9) -0.002(7) 0.019(6) 0.006(7)
C7E 0.045(9) 0.054(10) 0.057(10) 0.000(7) 0.004(7) 0.003(7)
C7F 0.093(12) 0.070(11) 0.048(9) 0.011(8) 0.005(8) -0.014(8)
C7GA 0.176(13) 0.160(11) 0.051(7) 0.033(8) -0.021(8) -0.099(9)
C7GB 0.176(13) 0.160(11) 0.050(7) 0.034(7) -0.023(8) -0.099(10)
C7H 0.076(12) 0.068(11) 0.052(8) 0.007(7) 0.006(8) -0.018(9)
C7I 0.050(8) 0.058(8) 0.057(7) -0.006(6) 0.016(6) -0.005(6)
F7A 0.052(6) 0.078(7) 0.061(5) -0.010(4) 0.011(4) -0.009(5)
F7B 0.052(6) 0.124(9) 0.078(7) -0.011(6) 0.018(5) 0.006(6)
F7C 0.092(8) 0.079(7) 0.093(8) 0.019(6) -0.017(6) -0.019(6)
C7JA 0.180(12) 0.167(11) 0.056(7) 0.031(7) -0.024(7) -0.096(9)
F7DA 0.190(14) 0.177(12) 0.064(11) 0.023(10) -0.026(10) -0.106(11)
F7EA 0.196(14) 0.182(12) 0.076(10) 0.034(9) -0.039(10) -0.080(11)
F7FA 0.195(14) 0.185(14) 0.065(9) 0.025(10) -0.013(9) -0.094(11)
C7JB 0.178(12) 0.166(11) 0.055(7) 0.033(7) -0.024(7) -0.097(9)
F7DB 0.189(14) 0.176(12) 0.067(10) 0.019(9) -0.027(10) -0.097(11)
F7EB 0.177(13) 0.183(13) 0.062(10) 0.031(10) -0.022(9) -0.087(11)
F7FB 0.171(14) 0.168(13) 0.049(9) 0.043(9) -0.023(9) -0.084(12)
C8A 0.038(8) 0.045(9) 0.042(8) -0.005(6) 0.009(6) 0.013(6)
C8B 0.044(8) 0.044(9) 0.043(8) 0.004(6) 0.007(6) 0.001(7)
C8C 0.027(7) 0.054(9) 0.053(9) -0.012(7) 0.009(6) -0.005(6)
C8D 0.044(9) 0.071(11) 0.041(8) -0.001(7) 0.013(7) -0.013(8)
C8E 0.050(10) 0.107(16) 0.049(10) -0.006(10) 0.019(8) -0.014(10)
C8F 0.031(9) 0.121(17) 0.054(10) -0.038(11) 0.007(7) -0.016(9)
C8G 0.046(10) 0.078(12) 0.053(10) -0.036(9) 0.012(7) -0.013(8)
C8H 0.042(9) 0.063(11) 0.054(9) 0.003(8) 0.013(7) -0.007(8)
C8I 0.069(9) 0.231(18) 0.046(10) 0.018(14) 0.016(6) -0.057(13)
F8A 0.076(8) 0.43(3) 0.129(12) 0.166(15) 0.043(8) 0.025(13)
F8B 0.099(9) 0.259(17) 0.089(9) 0.083(10) -0.023(7) -0.073(11)
F8C 0.30(2) 0.234(17) 0.094(11) 0.034(12) 0.068(14) -0.087(14)
C8J 0.083(11) 0.055(12) 0.157(15) -0.032(9) 0.043(11) 0.007(9)
F8D 0.293(19) 0.067(9) 0.130(10) -0.018(8) 0.016(12) -0.053(11)
F8E 0.111(10) 0.072(10) 0.54(3) 0.030(15) 0.155(14) 0.026(8)
F8F 0.146(12) 0.089(10) 0.124(10) -0.020(8) 0.008(8) 0.043(9)
C9A 0.073(11) 0.042(8) 0.081(11) 0.009(8) 0.057(9) 0.015(8)
C9B 0.060(11) 0.053(10) 0.050(9) -0.009(7) 0.014(8) 0.024(8)
C9C 0.059(10) 0.044(9) 0.053(9) 0.012(7) -0.008(7) 0.006(8)
C9D 0.060(11) 0.064(12) 0.079(13) -0.020(10) -0.004(9) 0.004(9)
C9E 0.083(14) 0.052(11) 0.064(11) -0.014(8) -0.009(10) 0.025(10)
C9F 0.054(11) 0.065(12) 0.076(12) -0.002(9) -0.017(9) 0.015(9)
C9G 0.048(10) 0.064(12) 0.080(12) -0.011(9) -0.017(9) 0.002(9)
C9H 0.063(11) 0.048(10) 0.066(11) -0.009(8) 0.007(8) 0.006(8)
C9I 0.110(11) 0.063(10) 0.057(8) -0.021(8) -0.029(9) 0.030(7)
F9A 0.139(10) 0.077(8) 0.092(8) 0.011(6) -0.029(8) -0.008(7)
F9B 0.36(2) 0.067(8) 0.069(7) 0.005(6) 0.051(11) 0.052(11)
F9C 0.103(9) 0.092(10) 0.216(16) 0.059(10) -0.033(9) 0.019(7)
C9J 0.072(11) 0.097(13) 0.082(10) -0.006(9) -0.008(8) -0.011(10)
F9D 0.076(8) 0.120(10) 0.095(7) -0.027(7) -0.020(6) -0.011(7)
F9E 0.091(10) 0.187(15) 0.134(11) -0.046(10) 0.034(8) -0.033(9)
F9F 0.127(12) 0.120(11) 0.196(15) 0.046(10) -0.078(11) -0.052(8)
C10A 0.045(9) 0.043(9) 0.052(9) 0.006(7) 0.003(7) 0.007(7)
C10B 0.052(10) 0.072(12) 0.063(11) 0.018(9) -0.001(8) -0.005(9)
C10C 0.066(13) 0.060(12) 0.106(16) 0.034(11) 0.018(11) -0.007(10)
C10D 0.060(12) 0.090(15) 0.097(15) 0.023(12) 0.041(11) 0.007(11)
C10E 0.064(13) 0.080(15) 0.105(16) 0.040(12) 0.005(11) 0.018(11)
C10F 0.063(12) 0.071(13) 0.073(12) 0.027(9) 0.006(9) 0.016(10)
C10G 0.050(9) 0.049(9) 0.053(9) -0.009(7) -0.001(7) 0.003(7)
C10H 0.059(11) 0.069(12) 0.064(11) 0.011(9) 0.022(9) 0.001(9)
C10I 0.072(13) 0.062(12) 0.082(13) -0.004(10) 0.029(10) -0.006(10)
C10J 0.071(12) 0.072(13) 0.056(11) 0.010(9) 0.011(9) 0.009(10)
C10K 0.084(14) 0.063(11) 0.043(9) -0.011(8) -0.013(9) 0.021(10)
C10L 0.071(12) 0.051(10) 0.047(9) 0.009(7) 0.003(8) 0.015(8)
C10M 0.058(10) 0.052(10) 0.040(8) 0.004(7) 0.000(7) 0.005(8)
C10N 0.057(11) 0.059(11) 0.074(12) -0.001(9) -0.005(9) -0.001(9)
C10O 0.072(13) 0.044(11) 0.126(18) -0.010(11) 0.004(12) -0.009(9)
C10P 0.095(16) 0.053(12) 0.075(13) -0.014(9) -0.011(11) -0.028(11)
C10Q 0.12(2) 0.083(16) 0.093(16) -0.039(13) 0.009(14) -0.004(14)
C10R 0.060(11) 0.065(11) 0.056(10) -0.002(8) 0.005(8) 0.010(9)
C10S 0.045(9) 0.041(9) 0.063(10) 0.013(7) -0.002(7) 0.003(7)
C10T 0.050(10) 0.058(11) 0.063(11) 0.002(8) 0.008(8) 0.005(8)
C10U 0.060(12) 0.076(14) 0.085(14) 0.017(10) 0.006(10) 0.014(10)
C10V 0.055(11) 0.038(9) 0.101(14) 0.014(9) -0.021(10) 0.011(8)
C10W 0.114(17) 0.042(10) 0.064(12) 0.018(8) -0.015(11) 0.005(10)
C10X 0.114(17) 0.047(10) 0.066(12) 0.016(9) -0.031(11) -0.021(11)

loop_
_atom_type_symbol
_atom_type_description
_atom_type_scat_dispersion_real
_atom_type_scat_dispersion_imag
_atom_type_scat_source
C C 0.0033 0.0016 'International Tables Vol C Tables 4.2.6.8 and 6.1.1.4'
H H 0.0000 0.0000 'International Tables Vol C Tables 4.2.6.8 and 6.1.1.4'
Au Au -2.0133 8.8022 'International Tables Vol C Tables 4.2.6.8 and 6.1.1.4'
F F 0.0171 0.0103 'International Tables Vol C Tables 4.2.6.8 and 6.1.1.4'
P P 0.1023 0.0942 'International Tables Vol C Tables 4.2.6.8 and 6.1.1.4'
Pd Pd -0.9988 1.0072 'International Tables Vol C Tables 4.2.6.8 and 6.1.1.4'
Cl Cl 0.1484 0.1585 'International Tables Vol C Tables 4.2.6.8 and 6.1.1.4'

loop_
_geom_angle_atom_site_label_1
_geom_angle_atom_site_label_2
_geom_angle_atom_site_label_3
_geom_angle
_geom_angle_site_symmetry_1
_geom_angle_site_symmetry_3
C4A Au1 C4B 28.5(5) . .
C4A Au1 Pd1 144.8(4) . .
C4B Au1 Pd1 158.3(3) . .
C4A Au1 Au2 147.5(4) . .
C4B Au1 Au2 119.4(4) . .
Pd1 Au1 Au2 59.80(2) . .
C4A Au1 Au6 142.3(4) . .
C4B Au1 Au6 141.6(3) . .
Pd1 Au1 Au6 59.16(2) . .
Au2 Au1 Au6 60.21(2) . .
C4A Au1 Au3 108.0(4) . .
C4B Au1 Au3 101.3(3) . .
Pd1 Au1 Au3 58.10(3) . .
Au2 Au1 Au3 62.50(2) . .
Au6 Au1 Au3 109.35(3) . .
C4A Au1 Au5 103.9(4) . .
C4B Au1 Au5 131.5(4) . .
Pd1 Au1 Au5 57.83(3) . .
Au2 Au1 Au5 108.65(3) . .
Au6 Au1 Au5 60.34(2) . .
Au3 Au1 Au5 106.57(3) . .
C4A Au1 Au4 86.4(4) . .
C4B Au1 Au4 106.9(4) . .
Pd1 Au1 Au4 58.415(16) . .
Au2 Au1 Au4 110.06(2) . .
Au6 Au1 Au4 108.55(2) . .
Au3 Au1 Au4 59.14(2) . .
Au5 Au1 Au4 59.172(19) . .
C4A Au1 Au7 94.6(4) . .
C4B Au1 Au7 75.1(4) . .
Pd1 Au1 Au7 120.38(2) . .
Au2 Au1 Au7 70.51(2) . .
Au6 Au1 Au7 68.91(2) . .
Au3 Au1 Au7 123.15(2) . .
Au5 Au1 Au7 117.69(3) . .
Au4 Au1 Au7 176.86(3) . .
C4A Au1 Au8 39.0(4) . .
C4B Au1 Au8 67.5(4) . .
Pd1 Au1 Au8 111.83(3) . .
Au2 Au1 Au8 171.45(3) . .
Au6 Au1 Au8 118.23(3) . .
Au3 Au1 Au8 112.38(3) . .
Au5 Au1 Au8 65.37(2) . .
Au4 Au1 Au8 61.87(2) . .
Au7 Au1 Au8 117.39(3) . .
C4A Au1 Au9 77.8(4) . .
C4B Au1 Au9 89.0(3) . .
Pd1 Au1 Au9 110.67(3) . .
Au2 Au1 Au9 118.54(2) . .
Au6 Au1 Au9 64.59(2) . .
Au3 Au1 Au9 167.44(3) . .
Au5 Au1 Au9 60.91(2) . .
Au4 Au1 Au9 111.15(2) . .
Au7 Au1 Au9 66.24(2) . .
Au8 Au1 Au9 64.79(2) . .
C1A Au2 C1B 29.9(5) . .
C1A Au2 Pd1 138.8(4) . .
C1B Au2 Pd1 165.8(4) . .
C1A Au2 Au1 86.9(4) . .
C1B Au2 Au1 115.8(4) . .
Pd1 Au2 Au1 57.878(18) . .
C1A Au2 Au6 86.7(4) . .
C1B Au2 Au6 107.3(4) . .
Pd1 Au2 Au6 58.48(3) . .
Au1 Au2 Au6 59.994(19) . .
C1A Au2 Au4 125.8(3) . 4_657
C1B Au2 Au4 117.8(3) . 4_657
Pd1 Au2 Au4 58.265(17) . 4_657
Au1 Au2 Au4 108.20(3) . 4_657
Au6 Au2 Au4 61.009(19) . 4_657
C1A Au2 Au3 163.7(4) . 4_657
C1B Au2 Au3 134.5(4) . 4_657
Pd1 Au2 Au3 57.45(3) . 4_657
Au1 Au2 Au3 106.51(3) . 4_657
Au6 Au2 Au3 107.84(2) . 4_657
Au4 Au2 Au3 59.46(2) 4_657 4_657
C1A Au2 Au3 125.7(3) . .
C1B Au2 Au3 133.8(3) . .
Pd1 Au2 Au3 56.48(3) . .
Au1 Au2 Au3 59.43(2) . .
Au6 Au2 Au3 106.79(2) . .
Au4 Au2 Au3 105.77(3) 4_657 .
Au3 Au2 Au3 58.08(2) 4_657 .
C1A Au2 Au10 102.9(4) . .
C1B Au2 Au10 83.3(4) . .
Pd1 Au2 Au10 110.90(3) . .
Au1 Au2 Au10 115.43(2) . .
Au6 Au2 Au10 169.37(3) . .
Au4 Au2 Au10 114.91(2) 4_657 .
Au3 Au2 Au10 63.257(19) 4_657 .
Au3 Au2 Au10 64.010(19) . .
C1A Au2 Au11 108.2(4) . 4_657
C1B Au2 Au11 80.0(4) . 4_657
Pd1 Au2 Au11 105.97(2) . 4_657
Au1 Au2 Au11 163.84(3) . 4_657
Au6 Au2 Au11 113.86(2) . 4_657
Au4 Au2 Au11 58.52(2) 4_657 4_657
Au3 Au2 Au11 59.70(2) 4_657 4_657
Au3 Au2 Au11 112.81(2) . 4_657
Au10 Au2 Au11 67.695(19) . 4_657
C1A Au2 Au7 32.6(4) . .
C1B Au2 Au7 62.4(4) . .
Pd1 Au2 Au7 106.69(3) . .
Au1 Au2 Au7 56.28(2) . .
Au6 Au2 Au7 63.359(19) . .
Au4 Au2 Au7 120.58(3) 4_657 .
Au3 Au2 Au7 162.66(2) 4_657 .
Au3 Au2 Au7 108.54(2) . .
Au10 Au2 Au7 123.41(2) . .
Au11 Au2 Au7 136.83(3) 4_657 .
C6A Au3 C6B 29.7(5) . .
C6A Au3 Pd1 143.3(4) . .
C6B Au3 Pd1 161.2(3) . .
C6A Au3 Au3 98.4(4) . 4_657
C6B Au3 Au3 126.9(3) . 4_657
Pd1 Au3 Au3 58.509(18) . 4_657
C6A Au3 Au4 152.0(4) . .
C6B Au3 Au4 122.8(3) . .
Pd1 Au3 Au4 59.00(2) . .
Au3 Au3 Au4 109.61(2) 4_657 .
C6A Au3 Au1 111.6(3) . .
C6B Au3 Au1 105.3(3) . .
Pd1 Au3 Au1 57.91(2) . .
Au3 Au3 Au1 106.59(2) 4_657 .
Au4 Au3 Au1 60.89(2) . .
C6A Au3 Au2 139.1(3) . 4_657
C6B Au3 Au2 139.4(3) . 4_657
Pd1 Au3 Au2 59.136(17) . 4_657
Au3 Au3 Au2 62.39(2) 4_657 4_657
Au4 Au3 Au2 60.01(2) . 4_657
Au1 Au3 Au2 108.54(3) . 4_657
C6A Au3 Au2 86.0(4) . .
C6B Au3 Au2 107.2(3) . .
Pd1 Au3 Au2 58.108(16) . .
Au3 Au3 Au2 59.54(2) 4_657 .
Au4 Au3 Au2 107.90(3) . .
Au1 Au3 Au2 58.07(2) . .
Au2 Au3 Au2 109.42(3) 4_657 .
C6A Au3 Au11 105.7(4) . .
C6B Au3 Au11 82.7(3) . .
Pd1 Au3 Au11 110.67(2) . .
Au3 Au3 Au11 120.43(3) 4_657 .
Au4 Au3 Au11 60.13(2) . .
Au1 Au3 Au11 113.11(2) . .
Au2 Au3 Au11 63.88(2) 4_657 .
Au2 Au3 Au11 167.86(3) . .
C6A Au3 Au10 79.1(3) . 4_657
C6B Au3 Au10 87.3(3) . 4_657
Pd1 Au3 Au10 109.68(3) . 4_657
Au3 Au3 Au10 64.29(2) 4_657 4_657
Au4 Au3 Au10 112.68(3) . 4_657
Au1 Au3 Au10 167.48(2) . 4_657
Au2 Au3 Au10 60.14(2) 4_657 4_657
Au2 Au3 Au10 118.50(2) . 4_657
Au11 Au3 Au10 68.08(2) . 4_657
C6A Au3 Au10 38.6(4) . .
C6B Au3 Au10 68.2(3) . .
Pd1 Au3 Au10 107.57(2) . .
Au3 Au3 Au10 61.621(18) 4_657 .
Au4 Au3 Au10 165.91(2) . .
Au1 Au3 Au10 109.46(3) . .
Au2 Au3 Au10 118.65(2) 4_657 .
Au2 Au3 Au10 58.47(2) . .
Au11 Au3 Au10 133.30(3) . .
Au10 Au3 Au10 74.57(3) 4_657 .
C7A Au4 Pd1 153.9(4) . .
C7A Au4 Au3 100.4(4) . .
Pd1 Au4 Au3 58.05(3) . .
C7A Au4 Au5 148.1(4) . .
Pd1 Au4 Au5 57.89(3) . .
Au3 Au4 Au5 108.13(3) . .
C7A Au4 Au2 98.7(4) . 4_657
Pd1 Au4 Au2 59.02(2) . 4_657
Au3 Au4 Au2 60.53(2) . 4_657
Au5 Au4 Au2 107.41(2) . 4_657
C7A Au4 Au6 124.9(4) . 4_657
Pd1 Au4 Au6 58.05(2) . 4_657
Au3 Au4 Au6 107.21(2) . 4_657
Au5 Au4 Au6 59.28(2) . 4_657
Au2 Au4 Au6 59.14(2) 4_657 4_657
C7A Au4 Au1 127.9(4) . .
Pd1 Au4 Au1 57.302(18) . .
Au3 Au4 Au1 59.97(2) . .
Au5 Au4 Au1 60.30(2) . .
Au2 Au4 Au1 108.21(2) 4_657 .
Au6 Au4 Au1 107.14(2) 4_657 .
C7A Au4 Au11 42.4(4) . .
Pd1 Au4 Au11 111.66(3) . .
Au3 Au4 Au11 62.23(2) . .
Au5 Au4 Au11 169.47(3) . .
Au2 Au4 Au11 64.81(2) 4_657 .
Au6 Au4 Au11 117.80(2) 4_657 .
Au1 Au4 Au11 114.11(2) . .
C7A Au4 Au8 90.4(4) . .
Pd1 Au4 Au8 110.98(3) . .
Au3 Au4 Au8 113.16(3) . .
Au5 Au4 Au8 65.79(2) . .
Au2 Au4 Au8 169.72(3) 4_657 .
Au6 Au4 Au8 119.08(3) 4_657 .
Au1 Au4 Au8 61.966(19) . .
Au11 Au4 Au8 120.79(2) . .
C7A Au4 Au12 92.3(4) . .
Pd1 Au4 Au12 110.17(3) . .
Au3 Au4 Au12 167.16(3) . .
Au5 Au4 Au12 59.10(2) . .
Au2 Au4 Au12 119.70(2) 4_657 .
Au6 Au4 Au12 66.17(2) 4_657 .
Au1 Au4 Au12 110.35(2) . .
Au11 Au4 Au12 130.38(3) . .
Au8 Au4 Au12 64.41(2) . .
C3A Au5 C3B 28.9(5) . .
C3A Au5 Pd1 148.9(3) . .
C3B Au5 Pd1 161.7(3) . .
C3A Au5 Au6 147.6(4) . 4_657
C3B Au5 Au6 118.8(3) . 4_657
Pd1 Au5 Au6 58.974(17) . 4_657
C3A Au5 Au5 113.4(4) . 4_657
C3B Au5 Au5 104.0(3) . 4_657
Pd1 Au5 Au5 58.289(19) . 4_657
Au6 Au5 Au5 60.71(2) 4_657 4_657
C3A Au5 Au4 137.5(4) . .
C3B Au5 Au4 138.1(4) . .
Pd1 Au5 Au4 58.87(2) . .
Au6 Au5 Au4 61.02(2) 4_657 .
Au5 Au5 Au4 109.07(2) 4_657 .
C3A Au5 Au6 90.9(3) . .
C3B Au5 Au6 110.1(4) . .
Pd1 Au5 Au6 58.565(16) . .
Au6 Au5 Au6 108.78(3) 4_657 .
Au5 Au5 Au6 59.57(2) 4_657 .
Au4 Au5 Au6 108.46(3) . .
C3A Au5 Au1 103.5(4) . .
C3B Au5 Au1 131.6(3) . .
Pd1 Au5 Au1 57.67(2) . .
Au6 Au5 Au1 108.67(3) 4_657 .
Au5 Au5 Au1 106.60(2) 4_657 .
Au4 Au5 Au1 60.53(2) . .
Au6 Au5 Au1 58.87(2) . .
C3A Au5 Au12 93.9(3) . .
C3B Au5 Au12 76.0(4) . .
Pd1 Au5 Au12 116.14(2) . .
Au6 Au5 Au12 69.07(2) 4_657 .
Au5 Au5 Au12 122.13(3) 4_657 .
Au4 Au5 Au12 64.98(2) . .
Au6 Au5 Au12 173.41(3) . .
Au1 Au5 Au12 115.42(3) . .
C3A Au5 Au9 40.1(4) . .
C3B Au5 Au9 69.0(3) . .
Pd1 Au5 Au9 113.19(2) . .
Au6 Au5 Au9 172.08(3) 4_657 .
Au5 Au5 Au9 117.26(3) 4_657 .
Au4 Au5 Au9 114.86(2) . .
Au6 Au5 Au9 65.31(2) . .
Au1 Au5 Au9 64.00(2) . .
Au12 Au5 Au9 116.16(3) . .
C3A Au5 Au8 77.4(4) . .
C3B Au5 Au8 90.0(3) . .
Pd1 Au5 Au8 107.40(3) . .
Au6 Au5 Au8 115.77(2) 4_657 .
Au5 Au5 Au8 165.488(16) 4_657 .
Au4 Au5 Au8 60.359(18) . .
Au6 Au5 Au8 112.38(2) . .
Au1 Au5 Au8 60.122(18) . .
Au12 Au5 Au8 64.42(2) . .
Au9 Au5 Au8 64.06(2) . .
C9A Au6 C9B 32.4(6) . .
C9A Au6 Pd1 136.9(5) . .
C9B Au6 Pd1 167.6(4) . .
C9A Au6 Au1 164.8(6) . .
C9B Au6 Au1 132.4(4) . .
Pd1 Au6 Au1 58.071(18) . .
C9A Au6 Au2 121.6(4) . .
C9B Au6 Au2 117.6(4) . .
Pd1 Au6 Au2 59.30(3) . .
Au1 Au6 Au2 59.798(19) . .
C9A Au6 Au5 86.0(6) . 4_657
C9B Au6 Au5 116.0(4) . 4_657
Pd1 Au6 Au5 58.06(3) . 4_657
Au1 Au6 Au5 108.24(3) . 4_657
Au2 Au6 Au5 108.32(2) . 4_657
C9A Au6 Au5 126.2(4) . .
C9B Au6 Au5 130.8(4) . .
Pd1 Au6 Au5 57.66(3) . .
Au1 Au6 Au5 60.78(2) . .
Au2 Au6 Au5 108.68(2) . .
Au5 Au6 Au5 59.72(3) 4_657 .
C9A Au6 Au4 84.4(5) . 4_657
C9B Au6 Au4 109.6(4) . 4_657
Pd1 Au6 Au4 58.117(17) . 4_657
Au1 Au6 Au4 107.14(3) . 4_657
Au2 Au6 Au4 59.857(19) . 4_657
Au5 Au6 Au4 59.70(2) 4_657 4_657
Au5 Au6 Au4 107.25(2) . 4_657
C9A Au6 Au9 107.4(4) . .
C9B Au6 Au9 83.8(4) . .
Pd1 Au6 Au9 108.37(2) . .
Au1 Au6 Au9 62.73(2) . .
Au2 Au6 Au9 116.53(2) . .
Au5 Au6 Au9 113.11(2) 4_657 .
Au5 Au6 Au9 60.383(19) . .
Au4 Au6 Au9 166.38(3) 4_657 .
C9A Au6 Au7 108.6(6) . .
C9B Au6 Au7 78.1(4) . .
Pd1 Au6 Au7 109.01(3) . .
Au1 Au6 Au7 57.04(2) . .
Au2 Au6 Au7 65.639(19) . .
Au5 Au6 Au7 165.28(3) 4_657 .
Au5 Au6 Au7 108.36(3) . .
Au4 Au6 Au7 121.63(3) 4_657 .
Au9 Au6 Au7 62.02(2) . .
C9A Au6 Au12 31.6(5) . 4_657
C9B Au6 Au12 64.0(4) . 4_657
Pd1 Au6 Au12 105.60(2) . 4_657
Au1 Au6 Au12 163.61(3) . 4_657
Au2 Au6 Au12 115.04(2) . 4_657
Au5 Au6 Au12 57.11(2) 4_657 4_657
Au5 Au6 Au12 110.81(2) . 4_657
Au4 Au6 Au12 60.29(2) 4_657 4_657
Au9 Au6 Au12 127.46(3) . 4_657
Au7 Au6 Au12 137.42(3) . 4_657
C1A Au7 C2A 172.1(6) . .
C1A Au7 C2B 152.8(6) . .
C2A Au7 C2B 33.7(6) . .
C1A Au7 Au1 91.9(4) . .
C2A Au7 Au1 85.3(4) . .
C2B Au7 Au1 111.5(4) . .
C1A Au7 Au6 82.2(4) . .
C2A Au7 Au6 90.2(5) . .
C2B Au7 Au6 122.5(4) . .
Au1 Au7 Au6 54.049(19) . .
C1A Au7 Au2 40.9(4) . .
C2A Au7 Au2 133.8(4) . .
C2B Au7 Au2 164.7(4) . .
Au1 Au7 Au2 53.217(18) . .
Au6 Au7 Au2 51.00(2) . .
C4A Au8 C5A 175.5(6) . .
C4A Au8 Au4 87.4(4) . .
C5A Au8 Au4 96.6(4) . .
C4A Au8 Au1 47.1(4) . .
C5A Au8 Au1 137.3(4) . .
Au4 Au8 Au1 56.17(2) . .
C4A Au8 Au5 101.1(4) . .
C5A Au8 Au5 83.1(4) . .
Au4 Au8 Au5 53.856(19) . .
Au1 Au8 Au5 54.508(18) . .
C4A Au8 Au12 145.0(4) . .
C5A Au8 Au12 39.4(4) . .
Au4 Au8 Au12 58.54(2) . .
Au1 Au8 Au12 101.51(3) . .
Au5 Au8 Au12 53.874(19) . .
C2A Au9 C3A 175.2(6) . .
C2A Au9 Au5 137.8(5) . .
C3A Au9 Au5 47.0(4) . .
C2A Au9 Au1 83.4(5) . .
C3A Au9 Au1 101.4(4) . .
Au5 Au9 Au1 55.081(17) . .
C2A Au9 Au6 96.5(5) . .
C3A Au9 Au6 86.6(4) . .
Au5 Au9 Au6 54.305(19) . .
Au1 Au9 Au6 52.684(16) . .
C6A Au10 C8A 175.9(6) . 4_657
C6A Au10 Au2 90.6(4) . .
C8A Au10 Au2 93.4(4) 4_657 .
C6A Au10 Au3 98.0(4) . 4_657
C8A Au10 Au3 83.3(4) 4_657 4_657
Au2 Au10 Au3 56.61(2) . 4_657
C6A Au10 Au3 45.8(4) . .
C8A Au10 Au3 136.4(4) 4_657 .
Au2 Au10 Au3 57.52(2) . .
Au3 Au10 Au3 54.09(2) 4_657 .
C7A Au11 C8B 144.2(5) . .
C7A Au11 C8A 175.4(5) . .
C8B Au11 C8A 31.7(5) . .
C7A Au11 Au4 49.0(4) . .
C8B Au11 Au4 164.4(4) . .
C8A Au11 Au4 135.5(3) . .
C7A Au11 Au3 102.1(4) . .
C8B Au11 Au3 106.8(4) . .
C8A Au11 Au3 82.4(3) . .
Au4 Au11 Au3 57.644(19) . .
C7A Au11 Au2 96.9(4) . 4_657
C8B Au11 Au2 116.6(4) . 4_657
C8A Au11 Au2 86.3(3) . 4_657
Au4 Au11 Au2 56.664(18) . 4_657
Au3 Au11 Au2 56.426(18) . 4_657
C9A Au12 C5A 175.8(6) 4_657 .
C9A Au12 C5B 152.0(6) 4_657 .
C5A Au12 C5B 32.2(5) . .
C9A Au12 Au5 90.9(5) 4_657 .
C5A Au12 Au5 86.4(4) . .
C5B Au12 Au5 108.9(4) . .
C9A Au12 Au4 85.3(5) 4_657 .
C5A Au12 Au4 90.6(4) . .
C5B Au12 Au4 122.1(4) . .
Au5 Au12 Au4 55.921(18) . .
C9A Au12 Au6 40.3(5) 4_657 4_657
C5A Au12 Au6 136.0(4) . 4_657
C5B Au12 Au6 162.5(4) . 4_657
Au5 Au12 Au6 53.816(18) . 4_657
Au4 Au12 Au6 53.543(17) . 4_657
C9A Au12 Au8 141.2(5) 4_657 .
C5A Au12 Au8 34.7(4) . .
C5B Au12 Au8 66.8(4) . .
Au5 Au12 Au8 61.71(2) . .
Au4 Au12 Au8 57.049(19) . .
Au6 Au12 Au8 102.54(2) 4_657 .
Au1 Pd1 Au1 179.09(5) 4_657 .
Au1 Pd1 Au5 116.36(4) 4_657 .
Au1 Pd1 Au5 64.50(2) . .
Au1 Pd1 Au5 64.50(2) 4_657 4_657
Au1 Pd1 Au5 116.36(4) . 4_657
Au5 Pd1 Au5 63.42(4) . 4_657
Au1 Pd1 Au3 115.14(4) 4_657 .
Au1 Pd1 Au3 63.99(2) . .
Au5 Pd1 Au3 116.80(2) . .
Au5 Pd1 Au3 179.63(3) 4_657 .
Au1 Pd1 Au3 63.99(2) 4_657 4_657
Au1 Pd1 Au3 115.14(4) . 4_657
Au5 Pd1 Au3 179.64(2) . 4_657
Au5 Pd1 Au3 116.80(2) 4_657 4_657
Au3 Pd1 Au3 62.98(4) . 4_657
Au1 Pd1 Au6 62.771(19) 4_657 4_657
Au1 Pd1 Au6 117.77(3) . 4_657
Au5 Pd1 Au6 62.97(3) . 4_657
Au5 Pd1 Au6 63.77(3) 4_657 4_657
Au3 Pd1 Au6 116.02(2) . 4_657
Au3 Pd1 Au6 117.38(2) 4_657 4_657
Au1 Pd1 Au6 117.77(3) 4_657 .
Au1 Pd1 Au6 62.773(19) . .
Au5 Pd1 Au6 63.77(3) . .
Au5 Pd1 Au6 62.97(3) 4_657 .
Au3 Pd1 Au6 117.38(2) . .
Au3 Pd1 Au6 116.02(2) 4_657 .
Au6 Pd1 Au6 116.41(5) 4_657 .
Au1 Pd1 Au4 115.71(2) 4_657 .
Au1 Pd1 Au4 64.28(2) . .
Au5 Pd1 Au4 63.24(2) . .
Au5 Pd1 Au4 117.06(4) 4_657 .
Au3 Pd1 Au4 62.96(2) . .
Au3 Pd1 Au4 116.74(4) 4_657 .
Au6 Pd1 Au4 63.83(2) 4_657 .
Au6 Pd1 Au4 116.36(3) . .
Au1 Pd1 Au4 64.28(2) 4_657 4_657
Au1 Pd1 Au4 115.72(2) . 4_657
Au5 Pd1 Au4 117.06(4) . 4_657
Au5 Pd1 Au4 63.24(2) 4_657 4_657
Au3 Pd1 Au4 116.74(4) . 4_657
Au3 Pd1 Au4 62.95(2) 4_657 4_657
Au6 Pd1 Au4 116.36(3) 4_657 4_657
Au6 Pd1 Au4 63.83(2) . 4_657
Au4 Pd1 Au4 179.68(5) . 4_657
Au1 Pd1 Au2 117.16(3) 4_657 .
Au1 Pd1 Au2 62.323(19) . .
Au5 Pd1 Au2 116.24(2) . .
Au5 Pd1 Au2 114.80(2) 4_657 .
Au3 Pd1 Au2 65.41(3) . .
Au3 Pd1 Au2 63.42(3) 4_657 .
Au6 Pd1 Au2 178.53(4) 4_657 .
Au6 Pd1 Au2 62.22(2) . .
Au4 Pd1 Au2 117.11(3) . .
Au4 Pd1 Au2 62.71(2) 4_657 .
Au1 Pd1 Au2 62.324(19) 4_657 4_657
Au1 Pd1 Au2 117.15(3) . 4_657
Au5 Pd1 Au2 114.80(2) . 4_657
Au5 Pd1 Au2 116.24(2) 4_657 4_657
Au3 Pd1 Au2 63.42(3) . 4_657
Au3 Pd1 Au2 65.41(3) 4_657 4_657
Au6 Pd1 Au2 62.22(2) 4_657 4_657
Au6 Pd1 Au2 178.53(4) . 4_657
Au4 Pd1 Au2 62.71(2) . 4_657
Au4 Pd1 Au2 117.11(3) 4_657 4_657
Au2 Pd1 Au2 119.15(5) . 4_657
C10A P1 C10G 106.4(5) . .
C10A P1 C10S 110.9(5) . .
C10G P1 C10S 111.0(5) . .
C10A P1 C10M 111.0(5) . .
C10G P1 C10M 109.3(5) . .
C10S P1 C10M 108.3(5) . .
C1B C1A Au7 168.4(13) . .
C1B C1A Au2 84.4(11) . .
Au7 C1A Au2 106.6(7) . .
C1A C1B C1C 166.1(16) . .
C1A C1B Au2 65.7(10) . .
C1C C1B Au2 128.2(10) . .
C1D C1C C1H 120.0 . .
C1D C1C C1B 120.4(9) . .
C1H C1C C1B 119.6(9) . .
C1E C1D C1C 120.0 . .
C1D C1E C1F 120.0 . .
C1D C1E C1I 119.5(11) . .
C1F C1E C1I 120.5(11) . .
C1G C1F C1E 120.0 . .
C1H C1G C1F 120.0 . .
C1H C1G C1J 120.1(10) . .
C1F C1G C1J 119.9(10) . .
C1G C1H C1C 120.0 . .
F1C C1I F1A 104.1(17) . .
F1C C1I F1B 110.5(19) . .
F1A C1I F1B 101.3(16) . .
F1C C1I C1E 115.3(16) . .
F1A C1I C1E 110.7(16) . .
F1B C1I C1E 113.7(16) . .
F1F C1J F1E 108.5(15) . .
F1F C1J F1D 108.2(17) . .
F1E C1J F1D 103.8(13) . .
F1F C1J C1G 114.3(13) . .
F1E C1J C1G 111.6(15) . .
F1D C1J C1G 109.9(14) . .
C2B C2A Au9 176.6(15) . .
C2B C2A Au7 75.1(11) . .
Au9 C2A Au7 108.4(8) . .
C2A C2B C2C 163.1(17) . .
C2A C2B Au7 71.2(11) . .
C2C C2B Au7 125.6(10) . .
C2D C2C C2H 120.0 . .
C2D C2C C2B 116.5(10) . .
C2H C2C C2B 123.5(10) . .
C2E C2D C2C 120.0 . .
C2D C2E C2F 120.0 . .
C2D C2E C2I 118.6(11) . .
C2F C2E C2I 121.4(11) . .
C2G C2F C2E 120.0 . .
C2F C2G C2H 120.0 . .
C2F C2G C2J 120.3(13) . .
C2H C2G C2J 119.4(14) . .
C2G C2H C2C 120.0 . .
F2C C2I F2A 110(2) . .
F2C C2I F2B 105.2(18) . .
F2A C2I F2B 107.3(17) . .
F2C C2I C2E 112.7(16) . .
F2A C2I C2E 111.4(16) . .
F2B C2I C2E 110.2(19) . .
F2D C2J F2F 110(3) . .
F2D C2J F2E 107(2) . .
F2F C2J F2E 108(2) . .
F2D C2J C2G 115.5(18) . .
F2F C2J C2G 109.7(17) . .
F2E C2J C2G 107(2) . .
C3B C3A Au9 178.2(14) . .
C3B C3A Au5 86.0(11) . .
Au9 C3A Au5 93.0(6) . .
C3A C3B C3C 161.5(15) . .
C3A C3B Au5 65.1(10) . .
C3C C3B Au5 133.3(10) . .
C3D C3C C3H 120.0 . .
C3D C3C C3B 119.5(8) . .
C3H C3C C3B 120.4(8) . .
C3E C3D C3C 120.0 . .
C3D C3E C3F 120.0 . .
C3D C3E C3I 121.7(12) . .
C3F C3E C3I 118.3(12) . .
C3G C3F C3E 120.0 . .
C3F C3G C3H 120.0 . .
C3F C3G C3J 119.6(11) . .
C3H C3G C3J 120.3(11) . .
C3G C3H C3C 120.0 . .
F3B C3I F3A 112(2) . .
F3B C3I F3C 105(2) . .
F3A C3I F3C 100(2) . .
F3B C3I C3E 115.0(19) . .
F3A C3I C3E 112.4(18) . .
F3C C3I C3E 110.0(18) . .
F3E C3J F3F 115(2) . .
F3E C3J C3G 115(2) . .
F3F C3J C3G 118.5(18) . .
F3E C3J F3D 95.3(19) . .
F3F C3J F3D 101(2) . .
C3G C3J F3D 107(2) . .
C4B C4A Au8 175.7(15) . .
C4B C4A Au1 87.8(10) . .
Au8 C4A Au1 93.9(6) . .
C4A C4B C4C 166.6(15) . .
C4A C4B Au1 63.7(9) . .
C4C C4B Au1 128.8(9) . .
C4D C4C C4H 120.0 . .
C4D C4C C4B 117.1(9) . .
C4H C4C C4B 122.9(9) . .
C4E C4D C4C 120.0 . .
C4F C4E C4D 120.0 . .
C4F C4E C4I 120.7(11) . .
C4D C4E C4I 119.2(11) . .
C4G C4F C4E 120.0 . .
C4F C4G C4H 120.0 . .
C4F C4G C4J 119.7(9) . .
C4H C4G C4J 120.1(9) . .
C4G C4H C4C 120.0 . .
F4C C4I F4A 111.7(18) . .
F4C C4I F4B 104.2(16) . .
F4A C4I F4B 102.7(16) . .
F4C C4I C4E 115.4(16) . .
F4A C4I C4E 110.4(15) . .
F4B C4I C4E 111.6(16) . .
F4D C4J F4E 106.6(15) . .
F4D C4J F4F 106.2(15) . .
F4E C4J F4F 106.8(15) . .
F4D C4J C4G 114.4(15) . .
F4E C4J C4G 111.8(14) . .
F4F C4J C4G 110.5(13) . .
C5B C5A Au8 177.1(13) . .
C5B C5A Au12 74.3(9) . .
Au8 C5A Au12 106.0(7) . .
C5A C5B C5C 162.9(14) . .
C5A C5B Au12 73.5(9) . .
C5C C5B Au12 123.5(10) . .
C5D C5C C5H 118.3(13) . .
C5D C5C C5B 118.8(12) . .
C5H C5C C5B 122.9(13) . .
C5C C5D C5EA 118.9(15) . .
C5C C5D C5EB 121.2(14) . .
C5F C5EA C5D 119.0(16) . .
C5F C5EA C5IA 121.4(19) . .
C5D C5EA C5IA 120(2) . .
C5F C5EB C5D 115.3(16) . .
C5F C5EB C5IB 123.0(19) . .
C5D C5EB C5IB 122(2) . .
C5G C5F C5EA 118.4(15) . .
C5G C5F C5EB 120.4(14) . .
C5F C5G C5H 118.8(16) . .
C5F C5G C5J 123(2) . .
C5H C5G C5J 118(2) . .
C5C C5H C5G 121.6(17) . .
F5BA C5IA F5CA 107(3) . .
F5BA C5IA F5AA 110(2) . .
F5CA C5IA F5AA 98(2) . .
F5BA C5IA C5EA 112(2) . .
F5CA C5IA C5EA 119(2) . .
F5AA C5IA C5EA 109(2) . .
F5BB C5IB F5CB 98(2) . .
F5BB C5IB F5AB 104(2) . .
F5CB C5IB F5AB 99(2) . .
F5BB C5IB C5EB 120(2) . .
F5CB C5IB C5EB 111(2) . .
F5AB C5IB C5EB 121(2) . .
F5E C5J F5D 115(3) . .
F5E C5J F5F 97(2) . .
F5D C5J F5F 95(2) . .
F5E C5J C5G 118(2) . .
F5D C5J C5G 115(2) . .
F5F C5J C5G 111(2) . .
C6B C6A Au10 176.5(12) . .
C6B C6A Au3 82.1(9) . .
Au10 C6A Au3 95.6(6) . .
C6A C6B C6C 161.4(13) . .
C6A C6B Au3 68.3(9) . .
C6C C6B Au3 129.2(9) . .
C6D C6C C6H 120.0 . .
C6D C6C C6B 119.4(7) . .
C6H C6C C6B 120.5(8) . .
C6C C6D C6E 120.0 . .
C6F C6E C6D 120.0 . .
C6F C6E C6I 118.9(8) . .
C6D C6E C6I 121.1(8) . .
C6G C6F C6E 120.0 . .
C6H C6G C6F 120.0 . .
C6H C6G C6J 118.7(9) . .
C6F C6G C6J 121.1(9) . .
C6G C6H C6C 120.0 . .
F6B C6I F6C 107.8(13) . .
F6B C6I F6A 106.6(12) . .
F6C C6I F6A 105.3(13) . .
F6B C6I C6E 114.1(12) . .
F6C C6I C6E 112.7(12) . .
F6A C6I C6E 109.9(12) . .
F6D C6J F6E 119.6(18) . .
F6D C6J F6F 93.9(18) . .
F6E C6J F6F 93.9(16) . .
F6D C6J C6G 120.0(14) . .
F6E C6J C6G 115.7(15) . .
F6F C6J C6G 103.9(18) . .
C7B C7A Au11 158.9(13) . .
C7B C7A Au4 112.4(12) . .
Au11 C7A Au4 88.7(6) . .
C7A C7B C7C 177.4(17) . .
C7H C7C C7D 118.3(11) . .
C7H C7C C7B 118.6(12) . .
C7D C7C C7B 123.0(12) . .
C7E C7D C7C 119.6(13) . .
C7F C7E C7D 122.0(13) . .
C7F C7E C7I 119.3(13) . .
C7D C7E C7I 118.7(14) . .
C7E C7F C7GA 118.6(13) . .
C7E C7F C7GB 119.3(13) . .
C7H C7GA C7F 120.6(15) . .
C7H C7GA C7JA 121(2) . .
C7F C7GA C7JA 118.2(17) . .
C7H C7GB C7F 119.2(15) . .
C7H C7GB C7JB 117.3(18) . .
C7F C7GB C7JB 123.5(17) . .
C7GA C7H C7C 119.8(14) . .
C7GB C7H C7C 121.2(14) . .
F7B C7I F7A 107.8(14) . .
F7B C7I F7C 105.5(14) . .
F7A C7I F7C 105.5(13) . .
F7B C7I C7E 111.8(14) . .
F7A C7I C7E 114.6(13) . .
F7C C7I C7E 111.0(14) . .
F7EA C7JA F7DA 106(2) . .
F7EA C7JA F7FA 108(2) . .
F7DA C7JA F7FA 106(2) . .
F7EA C7JA C7GA 107(2) . .
F7DA C7JA C7GA 113(3) . .
F7FA C7JA C7GA 116(2) . .
F7EB C7JB F7FB 106(2) . .
F7EB C7JB F7DB 100(2) . .
F7FB C7JB F7DB 100(2) . .
F7EB C7JB C7GB 121(2) . .
F7FB C7JB C7GB 113(2) . .
F7DB C7JB C7GB 114(2) . .
C8B C8A Au10 178.3(14) . 4_657
C8B C8A Au11 72.7(10) . .
Au10 C8A Au11 108.4(6) 4_657 .
C8A C8B C8C 159.8(14) . .
C8A C8B Au11 75.6(10) . .
C8C C8B Au11 124.6(9) . .
C8D C8C C8H 120.0 . .
C8D C8C C8B 121.0(8) . .
C8H C8C C8B 119.0(8) . .
C8C C8D C8E 120.0 . .
C8F C8E C8D 120.0 . .
C8F C8E C8I 115.9(15) . .
C8D C8E C8I 124.0(15) . .
C8G C8F C8E 120.0 . .
C8H C8G C8F 120.0 . .
C8H C8G C8J 118.0(12) . .
C8F C8G C8J 121.9(12) . .
C8G C8H C8C 120.0 . .
F8A C8I F8B 119(2) . .
F8A C8I C8E 117(2) . .
F8B C8I C8E 118.9(17) . .
F8A C8I F8C 92(2) . .
F8B C8I F8C 93(2) . .
C8E C8I F8C 107.9(19) . .
F8E C8J F8F 111(3) . .
F8E C8J F8D 103(2) . .
F8F C8J F8D 99.3(19) . .
F8E C8J C8G 115(2) . .
F8F C8J C8G 118.2(17) . .
F8D C8J C8G 108(2) . .
C9B C9A Au12 170.8(13) . 4_657
C9B C9A Au6 81.0(10) . .
Au12 C9A Au6 108.1(8) 4_657 .
C9A C9B C9C 167.3(14) . .
C9A C9B Au6 66.6(9) . .
C9C C9B Au6 126.2(9) . .
C9D C9C C9H 120.0 . .
C9D C9C C9B 120.2(10) . .
C9H C9C C9B 119.7(10) . .
C9C C9D C9E 120.0 . .
C9F C9E C9D 120.0 . .
C9F C9E C9I 120.6(11) . .
C9D C9E C9I 119.4(11) . .
C9E C9F C9G 120.0 . .
C9H C9G C9F 120.0 . .
C9H C9G C9J 119.6(11) . .
C9F C9G C9J 120.3(11) . .
C9G C9H C9C 120.0 . .
F9B C9I F9A 107(2) . .
F9B C9I F9C 107.4(17) . .
F9A C9I F9C 103.2(16) . .
F9B C9I C9E 112.8(15) . .
F9A C9I C9E 114.4(14) . .
F9C C9I C9E 111.7(19) . .
F9E C9J F9D 104.8(18) . .
F9E C9J F9F 103(2) . .
F9D C9J F9F 106.8(19) . .
F9E C9J C9G 114.1(19) . .
F9D C9J C9G 112.3(18) . .
F9F C9J C9G 115.0(17) . .
C10B C10A C10F 120.0 . .
C10B C10A P1 120.8(6) . .
C10F C10A P1 119.2(6) . .
C10A C10B C10C 120.0 . .
C10D C10C C10B 120.0 . .
C10C C10D C10E 120.0 . .
C10F C10E C10D 120.0 . .
C10E C10F C10A 120.0 . .
C10H C10G C10L 120.0 . .
C10H C10G P1 120.6(6) . .
C10L C10G P1 119.4(6) . .
C10I C10H C10G 120.0 . .
C10H C10I C10J 120.0 . .
C10I C10J C10K 120.0 . .
C10L C10K C10J 120.0 . .
C10K C10L C10G 120.0 . .
C10N C10M C10R 120.0 . .
C10N C10M P1 118.8(6) . .
C10R C10M P1 121.1(6) . .
C10M C10N C10O 120.0 . .
C10P C10O C10N 120.0 . .
C10Q C10P C10O 120.0 . .
C10R C10Q C10P 120.0 . .
C10Q C10R C10M 120.0 . .
C10T C10S C10X 120.0 . .
C10T C10S P1 120.4(6) . .
C10X C10S P1 119.4(6) . .
C10S C10T C10U 120.0 . .
C10V C10U C10T 120.0 . .
C10W C10V C10U 120.0 . .
C10V C10W C10X 120.0 . .
C10W C10X C10S 120.0 . .
Cl21 C22 Cl20 125(3) . .

loop_
_geom_bond_atom_site_label_1
_geom_bond_atom_site_label_2
_geom_bond_distance
_geom_bond_site_symmetry_2
Au1 C4A 2.292(13) .
Au1 C4B 2.555(15) .
Au1 Pd1 2.7438(7) .
Au1 Au2 2.8691(8) .
Au1 Au6 2.8747(8) .
Au1 Au3 2.9107(9) .
Au1 Au5 2.9310(9) .
Au1 Au4 2.9375(10) .
Au1 Au7 2.9795(11) .
Au1 Au8 3.1214(9) .
Au1 Au9 3.2129(10) .
Au2 C1A 2.305(14) .
Au2 C1B 2.517(17) .
Au2 Pd1 2.8000(10) .
Au2 Au6 2.8809(10) .
Au2 Au4 2.9024(9) 4_657
Au2 Au3 2.9172(9) 4_657
Au2 Au3 2.9987(9) .
Au2 Au10 3.0301(10) .
Au2 Au11 3.1437(9) 4_657
Au2 Au7 3.3769(9) .
Au3 C6A 2.302(14) .
Au3 C6B 2.454(13) .
Au3 Pd1 2.7495(12) .
Au3 Au3 2.8725(11) 4_657
Au3 Au4 2.8861(9) .
Au3 Au11 3.0230(10) .
Au3 Au10 3.1203(9) 4_657
Au3 Au10 3.1953(9) .
Au4 C7A 2.235(14) .
Au4 Pd1 2.7775(7) .
Au4 Au5 2.8975(9) .
Au4 Au6 2.9356(9) 4_657
Au4 Au11 2.9627(9) .
Au4 Au8 3.1185(9) .
Au4 Au12 3.1700(10) .
Au5 C3A 2.286(14) .
Au5 C3B 2.514(15) .
Au5 Pd1 2.7486(12) .
Au5 Au6 2.8851(9) 4_657
Au5 Au5 2.8896(12) 4_657
Au5 Au6 2.9182(9) .
Au5 Au12 3.0016(10) .
Au5 Au9 3.1238(9) .
Au5 Au8 3.2723(10) .
Au6 C9A 2.272(14) .
Au6 C9B 2.446(15) .
Au6 Pd1 2.7757(10) .
Au6 Au9 3.2648(9) .
Au6 Au7 3.3134(9) .
Au6 Au12 3.3386(10) 4_657
Au7 C1A 1.896(16) .
Au7 C2A 2.217(16) .
Au7 C2B 2.262(18) .
Au8 C4A 1.970(17) .
Au8 C5A 1.983(16) .
Au8 Au12 3.3518(10) .
Au9 C2A 1.959(17) .
Au9 C3A 2.014(15) .
Au10 C6A 2.002(15) .
Au10 C8A 2.011(13) 4_657
Au11 C7A 1.997(17) .
Au11 C8B 2.196(14) .
Au11 C8A 2.228(14) .
Au12 C9A 1.84(2) 4_657
Au12 C5A 2.211(14) .
Au12 C5B 2.220(13) .
P1 C10A 1.785(9) .
P1 C10G 1.796(8) .
P1 C10S 1.802(8) .
P1 C10M 1.805(9) .
C1A C1B 1.26(2) .
C1B C1C 1.505(19) .
C1C C1D 1.3900 .
C1C C1H 1.3900 .
C1D C1E 1.3900 .
C1E C1F 1.3900 .
C1E C1I 1.48(2) .
C1F C1G 1.3900 .
C1G C1H 1.3900 .
C1G C1J 1.499(19) .
C1I F1C 1.29(2) .
C1I F1A 1.34(2) .
C1I F1B 1.36(2) .
C1J F1F 1.31(2) .
C1J F1E 1.342(18) .
C1J F1D 1.37(2) .
C2A C2B 1.30(2) .
C2B C2C 1.412(18) .
C2C C2D 1.3900 .
C2C C2H 1.3900 .
C2D C2E 1.3900 .
C2E C2F 1.3900 .
C2E C2I 1.52(3) .
C2F C2G 1.3900 .
C2G C2H 1.3900 .
C2G C2J 1.54(2) .
C2I F2C 1.32(3) .
C2I F2A 1.32(2) .
C2I F2B 1.37(2) .
C2J F2D 1.26(3) .
C2J F2F 1.33(3) .
C2J F2E 1.36(3) .
C3A C3B 1.22(2) .
C3B C3C 1.455(17) .
C3C C3D 1.3900 .
C3C C3H 1.3900 .
C3D C3E 1.3900 .
C3E C3F 1.3900 .
C3E C3I 1.49(2) .
C3F C3G 1.3900 .
C3G C3H 1.3900 .
C3G C3J 1.45(2) .
C3I F3B 1.25(2) .
C3I F3A 1.29(3) .
C3I F3C 1.39(3) .
C3J F3E 1.25(3) .
C3J F3F 1.27(2) .
C3J F3D 1.47(4) .
C4A C4B 1.22(2) .
C4B C4C 1.475(19) .
C4C C4D 1.3900 .
C4C C4H 1.3900 .
C4D C4E 1.3900 .
C4E C4F 1.3900 .
C4E C4I 1.503(19) .
C4F C4G 1.3900 .
C4G C4H 1.3900 .
C4G C4J 1.506(18) .
C4I F4C 1.29(2) .
C4I F4A 1.34(2) .
C4I F4B 1.35(2) .
C4J F4D 1.28(2) .
C4J F4E 1.34(2) .
C4J F4F 1.355(18) .
C5A C5B 1.23(2) .
C5B C5C 1.475(19) .
C5C C5D 1.371(15) .
C5C C5H 1.381(15) .
C5D C5EA 1.393(16) .
C5D C5EB 1.415(16) .
C5EA C5F 1.376(19) .
C5EA C5IA 1.442(18) .
C5EB C5F 1.410(19) .
C5EB C5IB 1.503(18) .
C5F C5G 1.38(3) .
C5G C5H 1.39(2) .
C5G C5J 1.46(3) .
C5IA F5BA 1.316(19) .
C5IA F5CA 1.330(19) .
C5IA F5AA 1.338(19) .
C5IB F5BB 1.329(19) .
C5IB F5CB 1.342(19) .
C5IB F5AB 1.368(19) .
F5AB F5BB 1.71(4) 3_666
C5J F5E 1.24(3) .
C5J F5D 1.28(3) .
C5J F5F 1.42(3) .
C6A C6B 1.227(19) .
C6B C6C 1.461(15) .
C6C C6D 1.3900 .
C6C C6H 1.3900 .
C6D C6E 1.3900 .
C6E C6F 1.3900 .
C6E C6I 1.501(16) .
C6F C6G 1.3900 .
C6G C6H 1.3900 .
C6G C6J 1.498(18) .
C6I F6B 1.288(17) .
C6I F6C 1.329(18) .
C6I F6A 1.350(17) .
C6J F6D 1.23(2) .
C6J F6E 1.25(2) .
C6J F6F 1.50(3) .
C7A C7B 1.25(2) .
C7B C7C 1.431(18) .
C7C C7H 1.399(14) .
C7C C7D 1.408(14) .
C7D C7E 1.372(19) .
C7E C7F 1.37(2) .
C7E C7I 1.50(2) .
C7F C7GA 1.383(18) .
C7F C7GB 1.400(18) .
C7GA C7H 1.381(16) .
C7GA C7JA 1.468(18) .
C7GB C7H 1.384(16) .
C7GB C7JB 1.490(18) .
C7I F7B 1.335(18) .
C7I F7A 1.339(17) .
C7I F7C 1.352(19) .
C7JA F7EA 1.326(19) .
C7JA F7DA 1.336(19) .
C7JA F7FA 1.343(19) .
C7JB F7EB 1.343(19) .
C7JB F7FB 1.361(19) .
C7JB F7DB 1.361(19) .
C8A C8B 1.209(18) .
C8B C8C 1.472(16) .
C8C C8D 1.3900 .
C8C C8H 1.3900 .
C8D C8E 1.3900 .
C8E C8F 1.3900 .
C8E C8I 1.46(2) .
C8F C8G 1.3900 .
C8G C8H 1.3900 .
C8G C8J 1.51(2) .
C8I F8A 1.18(2) .
C8I F8B 1.20(2) .
C8I F8C 1.55(4) .
C8J F8E 1.23(2) .
C8J F8F 1.27(3) .
C8J F8D 1.40(3) .
C9A C9B 1.33(2) .
C9B C9C 1.471(18) .
C9C C9D 1.3900 .
C9C C9H 1.3900 .
C9D C9E 1.3900 .
C9E C9F 1.3900 .
C9E C9I 1.48(2) .
C9F C9G 1.3900 .
C9G C9H 1.3900 .
C9G C9J 1.50(2) .
C9I F9B 1.30(2) .
C9I F9A 1.31(2) .
C9I F9C 1.33(2) .
C9J F9E 1.31(2) .
C9J F9D 1.34(2) .
C9J F9F 1.37(3) .
C10A C10B 1.3900 .
C10A C10F 1.3900 .
C10B C10C 1.3900 .
C10C C10D 1.3900 .
C10D C10E 1.3900 .
C10E C10F 1.3900 .
C10G C10H 1.3900 .
C10G C10L 1.3900 .
C10H C10I 1.3900 .
C10I C10J 1.3900 .
C10J C10K 1.3900 .
C10K C10L 1.3900 .
C10M C10N 1.3900 .
C10M C10R 1.3900 .
C10N C10O 1.3900 .
C10O C10P 1.3900 .
C10P C10Q 1.3900 .
C10Q C10R 1.3900 .
C10S C10T 1.3900 .
C10S C10X 1.3900 .
C10T C10U 1.3900 .
C10U C10V 1.3900 .
C10V C10W 1.3900 .
C10W C10X 1.3900 .
Cl20 C22 1.45(3) .
Cl21 C22 1.45(3) .
